data_4113850
loop_
_publ_author_name
'Yasuhiro Ohki'
'Nobuo Matsuura'
'Tadashi Marumoto'
'Hiroyuki Kawaguchi'
'Kazuyuki Tatsumi'

_publ_contact_author_address
;           
Department of Chemistry, Nagoya University, Furo-cho, Chikusa-ku, 
Nagoya 464-8602, Japan
;
_publ_contact_author_email i45100a@nucc.cc.nagoya-u.ac.jp
_publ_contact_author_fax +81-52-789-2943
_publ_contact_author_name 'Kazuyuki Tatsumi'
_publ_contact_author_phone +81-52-789-2476
_publ_section_title
;
 Heterolytic Cleavage of Dihydrogen Promoted by Sulfido-Bridged
 Tungsten-Ruthenium Dinuclear Complexes
;
_journal_name_full 'Journal of the American Chemical Society'
_journal_page_first 7978
_journal_page_last 7988
_journal_paper_doi 10.1021/ja029941x
_journal_volume 125
_journal_year 2003
_chemical_formula_sum 'C47 H47 F3 O4 P2 Ru S3 W'
_chemical_formula_weight 1175.93
_space_group_IT_number 2
_symmetry_cell_setting triclinic
_symmetry_Int_Tables_number 2
_symmetry_space_group_name_Hall '-P 1'
_symmetry_space_group_name_H-M 'P -1'
_cell_angle_alpha 104.7569(6)
_cell_angle_beta 95.1659(6)
_cell_angle_gamma 91.219(1)
_cell_formula_units_Z 2
_cell_length_a 9.2932(6)
_cell_length_b 13.7152(7)
_cell_length_c 18.4144(6)
_cell_measurement_temperature 273.2
_cell_volume 2258.0(2)
_computing_data_reduction 'teXsan Ver. 1.11'
_computing_publication_material 'teXsan Ver. 1.11'
_computing_structure_refinement 'teXsan Ver. 1.10'
_computing_structure_solution 'DIRDIF94 (PATTY)'
_diffrn_radiation_type 'Mo K\a'
_diffrn_radiation_wavelength 0.7107
_diffrn_reflns_limit_h_max 0
_diffrn_reflns_limit_h_min 0
_diffrn_reflns_limit_k_max 0
_diffrn_reflns_limit_k_min 0
_diffrn_reflns_limit_l_max 0
_diffrn_reflns_limit_l_min 0
_diffrn_reflns_number 10215
_exptl_absorpt_coefficient_mu 3.148
_exptl_absorpt_correction_type none
_exptl_crystal_colour purple
_exptl_crystal_density_diffrn 1.729
_exptl_crystal_description prism
_exptl_crystal_size_max 0.250
_exptl_crystal_size_mid 0.200
_exptl_crystal_size_min 0.100
_refine_diff_density_max 4.01
_refine_diff_density_min -2.10
_refine_ls_extinction_method none
_refine_ls_goodness_of_fit_ref 2.195
_refine_ls_number_parameters 542
_refine_ls_number_reflns 9574
_refine_ls_R_factor_gt 0.0402
_refine_ls_shift/su_max 0.0080
_refine_ls_structure_factor_coef F
_refine_ls_weighting_details 'w = 1/[\s^2^(Fo) + 0.00031|Fo|^2^]'
_refine_ls_weighting_scheme calc
_refine_ls_wR_factor_ref 0.0540
_reflns_number_gt 9159
_reflns_number_total 0
_reflns_threshold_expression F^2^>2.0\s(F^2^)
_cod_data_source_file ja029941xsi20030328_023805_6.cif
_cod_data_source_block '[Cp*W(OH)(S2)RuH(PPh3)2]OTf(7b)'
_cod_original_sg_symbol_H-M 'P -1 '
_cod_original_formula_sum 'C47 H47 F3 O4 P2 S3 Ru W '
_cod_database_code 4113850

loop_
_symmetry_equiv_pos_as_xyz
x,y,z
-x,-y,-z

loop_
_atom_site_label
_atom_site_type_symbol
_atom_site_fract_x
_atom_site_fract_y
_atom_site_fract_z
_atom_site_U_iso_or_equiv
_atom_site_adp_type
_atom_site_occupancy
_atom_site_calc_flag
_atom_site_refinement_flags
W(1) W 0.14695(2) -0.13663(1) 0.20211(1) 0.02377(5) Uani 1.00 d .
Ru(1) Ru 0.18033(4) 0.07569(2) 0.25800(2) 0.01853(8) Uani 1.00 d .
S(1) S 0.1609(1) -0.04727(8) 0.32348(6) 0.0253(3) Uani 1.00 d .
S(2) S 0.1881(2) -0.02335(9) 0.13731(7) 0.0304(3) Uani 1.00 d .
S(3a) S -0.3057(4) -0.4001(2) 0.1833(2) 0.0348(7) Uiso 0.50 d P
S(3b) S -0.3440(4) -0.3948(2) 0.1673(2) 0.0356(7) Uiso 0.50 d P
P(1) P 0.0336(1) 0.18757(8) 0.22150(6) 0.0196(3) Uani 1.00 d .
P(2) P 0.2987(1) 0.18193(8) 0.36806(6) 0.0196(3) Uani 1.00 d .
F(1a) F -0.3591(8) -0.5930(5) 0.1314(4) 0.043(2) Uiso 0.50 d P
F(1b) F -0.254(1) -0.5118(7) 0.0512(6) 0.071(2) Uiso 0.50 d P
F(2a) F -0.167(1) -0.5402(8) 0.1046(6) 0.077(3) Uiso 0.50 d P
F(2b) F -0.196(4) -0.532(2) 0.169(2) 0.25(1) Uiso 0.50 d P
F(3a) F -0.388(2) -0.512(1) 0.047(1) 0.141(5) Uiso 0.50 d P
F(3b) F -0.403(1) -0.5834(7) 0.1029(6) 0.069(2) Uiso 0.50 d P
O(1) O -0.0477(4) -0.1762(3) 0.1784(2) 0.0375(10) Uani 1.00 d .
O(2a) O -0.2568(8) -0.3229(5) 0.1438(4) 0.031(1) Uiso 0.50 d P
O(2b) O -0.430(3) -0.371(2) 0.100(1) 0.170(8) Uiso 0.50 d P
O(3a) O -0.479(2) -0.395(1) 0.1697(10) 0.100(4) Uiso 0.50 d P
O(3b) O -0.4326(10) -0.3925(7) 0.2233(6) 0.051(2) Uiso 0.50 d P
O(4a) O -0.224(2) -0.416(1) 0.2345(8) 0.090(4) Uiso 0.50 d P
O(4b) O -0.229(2) -0.326(1) 0.1847(9) 0.088(4) Uiso 0.50 d P
C(1) C 0.1866(6) -0.3089(3) 0.1390(3) 0.032(1) Uani 1.00 d .
C(2) C 0.2871(6) -0.2459(4) 0.1168(3) 0.036(1) Uani 1.00 d .
C(3) C 0.3788(6) -0.1964(4) 0.1814(4) 0.045(2) Uani 1.00 d .
C(4) C 0.3349(7) -0.2286(4) 0.2438(4) 0.047(2) Uani 1.00 d .
C(5) C 0.2142(6) -0.2968(4) 0.2170(3) 0.037(1) Uani 1.00 d .
C(6) C 0.0774(7) -0.3818(4) 0.0882(4) 0.047(2) Uani 1.00 d .
C(7) C 0.3059(10) -0.2393(5) 0.0381(5) 0.068(2) Uani 1.00 d .
C(8) C 0.5114(8) -0.1326(5) 0.1802(7) 0.091(3) Uani 1.00 d .
C(9) C 0.411(1) -0.2042(6) 0.3233(5) 0.088(3) Uani 1.00 d .
C(10) C 0.1390(10) -0.3553(5) 0.2622(5) 0.065(2) Uani 1.00 d .
C(11) C 0.1071(5) 0.2459(4) 0.1530(3) 0.025(1) Uani 1.00 d .
C(12) C 0.0744(6) 0.2035(4) 0.0759(3) 0.038(1) Uani 1.00 d .
C(13) C 0.1456(8) 0.2418(5) 0.0243(3) 0.050(2) Uani 1.00 d .
C(14) C 0.2465(7) 0.3219(6) 0.0494(4) 0.055(2) Uani 1.00 d .
C(15) C 0.2781(6) 0.3637(5) 0.1255(4) 0.047(2) Uani 1.00 d .
C(16) C 0.2119(6) 0.3254(4) 0.1772(3) 0.034(1) Uani 1.00 d .
C(17) C -0.0223(5) 0.2915(3) 0.2958(3) 0.022(1) Uani 1.00 d .
C(18) C -0.0313(5) 0.3911(4) 0.2912(3) 0.031(1) Uani 1.00 d .
C(19) C -0.0807(6) 0.4631(4) 0.3503(3) 0.037(1) Uani 1.00 d .
C(20) C -0.1239(6) 0.4378(4) 0.4125(3) 0.042(1) Uani 1.00 d .
C(21) C -0.1217(6) 0.3379(4) 0.4164(3) 0.039(1) Uani 1.00 d .
C(22) C -0.0715(5) 0.2659(4) 0.3582(3) 0.027(1) Uani 1.00 d .
C(23) C -0.1455(5) 0.1379(4) 0.1728(3) 0.025(1) Uani 1.00 d .
C(24) C -0.1710(6) 0.0396(4) 0.1297(3) 0.041(1) Uani 1.00 d .
C(25) C -0.3053(7) 0.0083(5) 0.0891(4) 0.053(2) Uani 1.00 d .
C(26) C -0.4161(6) 0.0733(5) 0.0931(3) 0.041(2) Uani 1.00 d .
C(27) C -0.3926(6) 0.1717(4) 0.1357(3) 0.038(1) Uani 1.00 d .
C(28) C -0.2587(6) 0.2045(4) 0.1749(3) 0.034(1) Uani 1.00 d .
C(29) C 0.2286(5) 0.2042(3) 0.4608(3) 0.024(1) Uani 1.00 d .
C(30) C 0.2970(5) 0.2764(4) 0.5234(3) 0.031(1) Uani 1.00 d .
C(31) C 0.2476(6) 0.2894(4) 0.5931(3) 0.037(1) Uani 1.00 d .
C(32) C 0.1308(6) 0.2320(4) 0.6030(3) 0.036(1) Uani 1.00 d .
C(33) C 0.0608(6) 0.1621(4) 0.5422(3) 0.032(1) Uani 1.00 d .
C(34) C 0.1104(5) 0.1472(3) 0.4712(3) 0.025(1) Uani 1.00 d .
C(35) C 0.4726(5) 0.1239(3) 0.3837(3) 0.024(1) Uani 1.00 d .
C(36) C 0.5233(5) 0.1081(4) 0.4535(3) 0.033(1) Uani 1.00 d .
C(37) C 0.6541(6) 0.0631(4) 0.4611(3) 0.040(2) Uani 1.00 d .
C(38) C 0.7361(5) 0.0353(4) 0.4015(4) 0.039(1) Uani 1.00 d .
C(39) C 0.6874(6) 0.0500(4) 0.3328(3) 0.036(1) Uani 1.00 d .
C(40) C 0.5559(5) 0.0933(4) 0.3234(3) 0.031(1) Uani 1.00 d .
C(41) C 0.3560(5) 0.3097(3) 0.3657(3) 0.024(1) Uani 1.00 d .
C(42) C 0.4766(5) 0.3269(4) 0.3292(3) 0.034(1) Uani 1.00 d .
C(43) C 0.5136(6) 0.4230(5) 0.3232(4) 0.042(2) Uani 1.00 d .
C(44) C 0.4322(6) 0.5028(4) 0.3534(4) 0.044(2) Uani 1.00 d .
C(45) C 0.3139(6) 0.4883(4) 0.3898(3) 0.038(1) Uani 1.00 d .
C(46) C 0.2751(5) 0.3924(4) 0.3960(3) 0.030(1) Uani 1.00 d .
C(47) C -0.3033(10) -0.5150(7) 0.1125(5) 0.070(2) Uiso 1.00 d .
H(1) H -0.0180 -0.3673 0.1046 0.0562 Uiso 1.00 calc .
H(2) H 0.0790 -0.3759 0.0370 0.0562 Uiso 1.00 calc .
H(3) H 0.0999 -0.4499 0.0901 0.0562 Uiso 1.00 calc .
H(4) H 0.3990 -0.2645 0.0242 0.0817 Uiso 1.00 calc .
H(5) H 0.2295 -0.2796 0.0033 0.0817 Uiso 1.00 calc .
H(6) H 0.3013 -0.1695 0.0359 0.0817 Uiso 1.00 calc .
H(7) H 0.5788 -0.1733 0.1495 0.1097 Uiso 1.00 calc .
H(8) H 0.4844 -0.0769 0.1592 0.1097 Uiso 1.00 calc .
H(9) H 0.5569 -0.1065 0.2313 0.1097 Uiso 1.00 calc .
H(10) H 0.4481 -0.2653 0.3338 0.1053 Uiso 1.00 calc .
H(11) H 0.4910 -0.1555 0.3276 0.1053 Uiso 1.00 calc .
H(12) H 0.3434 -0.1760 0.3593 0.1053 Uiso 1.00 calc .
H(13) H 0.0361 -0.3445 0.2577 0.0785 Uiso 1.00 calc .
H(14) H 0.1549 -0.4266 0.2434 0.0785 Uiso 1.00 calc .
H(15) H 0.1772 -0.3326 0.3148 0.0785 Uiso 1.00 calc .
H(16) H 0.0031 0.1479 0.0580 0.0453 Uiso 1.00 calc .
H(17) H 0.1239 0.2120 -0.0294 0.0596 Uiso 1.00 calc .
H(18) H 0.2947 0.3483 0.0134 0.0659 Uiso 1.00 calc .
H(19) H 0.3475 0.4206 0.1430 0.0559 Uiso 1.00 calc .
H(20) H 0.2381 0.3538 0.2308 0.0409 Uiso 1.00 calc .
H(21) H -0.0034 0.4100 0.2470 0.0375 Uiso 1.00 calc .
H(22) H -0.0845 0.5327 0.3474 0.0439 Uiso 1.00 calc .
H(23) H -0.1559 0.4893 0.4537 0.0501 Uiso 1.00 calc .
H(24) H -0.1551 0.3189 0.4595 0.0463 Uiso 1.00 calc .
H(25) H -0.0706 0.1962 0.3608 0.0326 Uiso 1.00 calc .
H(26) H -0.0949 -0.0081 0.1277 0.0491 Uiso 1.00 calc .
H(27) H -0.3204 -0.0602 0.0576 0.0634 Uiso 1.00 calc .
H(28) H -0.5103 0.0503 0.0662 0.0489 Uiso 1.00 calc .
H(29) H -0.4703 0.2182 0.1382 0.0454 Uiso 1.00 calc .
H(30) H -0.2431 0.2742 0.2041 0.0411 Uiso 1.00 calc .
H(31) H 0.3794 0.3172 0.5174 0.0373 Uiso 1.00 calc .
H(32) H 0.2954 0.3396 0.6360 0.0440 Uiso 1.00 calc .
H(33) H 0.0982 0.2408 0.6527 0.0436 Uiso 1.00 calc .
H(34) H -0.0233 0.1233 0.5487 0.0385 Uiso 1.00 calc .
H(35) H 0.0622 0.0966 0.4287 0.0304 Uiso 1.00 calc .
H(36) H 0.4672 0.1286 0.4964 0.0392 Uiso 1.00 calc .
H(37) H 0.6881 0.0511 0.5093 0.0483 Uiso 1.00 calc .
H(38) H 0.8284 0.0053 0.4080 0.0463 Uiso 1.00 calc .
H(39) H 0.7451 0.0300 0.2905 0.0437 Uiso 1.00 calc .
H(40) H 0.5215 0.1023 0.2743 0.0376 Uiso 1.00 calc .
H(41) H 0.5350 0.2708 0.3079 0.0402 Uiso 1.00 calc .
H(42) H 0.5971 0.4336 0.2976 0.0506 Uiso 1.00 calc .
H(43) H 0.4583 0.5698 0.3490 0.0524 Uiso 1.00 calc .
H(44) H 0.2572 0.5452 0.4113 0.0459 Uiso 1.00 calc .
H(45) H 0.1911 0.3828 0.4216 0.0354 Uiso 1.00 calc .
H(46) H -0.1311 -0.2243 0.1783 0.0313 Uiso 1.00 calc .
H(47) H 0.299(9) 0.142(6) 0.224(5) 0.08(2) Uiso 1.00 calc .

loop_
_atom_site_aniso_label
_atom_site_aniso_U_11
_atom_site_aniso_U_22
_atom_site_aniso_U_33
_atom_site_aniso_U_12
_atom_site_aniso_U_13
_atom_site_aniso_U_23
W(1) 0.0298(1) 0.01716(10) 0.0231(1) 0.00676(7) 0.00073(7) 0.00301(7)
Ru(1) 0.0247(2) 0.0155(2) 0.0156(2) 0.0050(1) 0.0008(1) 0.0046(1)
S(1) 0.0369(6) 0.0201(5) 0.0203(5) 0.0031(4) 0.0045(4) 0.0073(4)
S(2) 0.0503(7) 0.0228(5) 0.0189(6) 0.0105(5) 0.0068(5) 0.0049(4)
P(1) 0.0236(5) 0.0179(5) 0.0180(5) 0.0045(4) 0.0005(4) 0.0059(4)
P(2) 0.0216(5) 0.0197(5) 0.0181(5) 0.0022(4) 0.0000(4) 0.0063(4)
O(1) 0.032(2) 0.025(2) 0.050(2) 0.004(1) -0.003(2) 0.002(2)
C(1) 0.038(3) 0.018(2) 0.038(3) 0.010(2) 0.007(2) 0.002(2)
C(2) 0.048(3) 0.022(2) 0.043(3) 0.015(2) 0.021(3) 0.010(2)
C(3) 0.032(3) 0.023(2) 0.079(5) 0.009(2) 0.009(3) 0.009(3)
C(4) 0.050(3) 0.029(3) 0.053(4) 0.028(2) -0.015(3) -0.003(3)
C(5) 0.053(3) 0.025(2) 0.034(3) 0.021(2) 0.010(2) 0.009(2)
C(6) 0.044(3) 0.031(3) 0.053(4) 0.007(2) 0.002(3) -0.010(3)
C(7) 0.110(6) 0.044(4) 0.065(5) 0.034(4) 0.061(5) 0.020(3)
C(8) 0.041(4) 0.031(3) 0.19(1) 0.001(3) 0.021(5) 0.009(5)
C(9) 0.098(6) 0.065(5) 0.074(6) 0.051(5) -0.045(5) -0.014(4)
C(10) 0.104(6) 0.046(4) 0.070(5) 0.034(4) 0.049(4) 0.042(4)
C(11) 0.029(2) 0.028(2) 0.024(2) 0.009(2) 0.005(2) 0.015(2)
C(12) 0.050(3) 0.041(3) 0.026(3) 0.007(2) 0.004(2) 0.015(2)
C(13) 0.064(4) 0.065(4) 0.029(3) 0.018(3) 0.011(3) 0.024(3)
C(14) 0.053(4) 0.079(5) 0.052(4) 0.021(3) 0.024(3) 0.044(4)
C(15) 0.036(3) 0.058(4) 0.059(4) 0.005(3) 0.012(3) 0.037(3)
C(16) 0.032(3) 0.041(3) 0.033(3) 0.006(2) 0.004(2) 0.017(2)
C(17) 0.021(2) 0.019(2) 0.025(2) 0.004(2) -0.002(2) 0.005(2)
C(18) 0.032(2) 0.025(2) 0.036(3) 0.006(2) 0.002(2) 0.007(2)
C(19) 0.038(3) 0.022(2) 0.047(3) 0.009(2) 0.006(2) 0.003(2)
C(20) 0.040(3) 0.038(3) 0.039(3) 0.011(2) 0.003(2) -0.008(2)
C(21) 0.038(3) 0.045(3) 0.033(3) 0.008(2) 0.008(2) 0.008(2)
C(22) 0.028(2) 0.029(2) 0.024(2) 0.004(2) 0.001(2) 0.005(2)
C(23) 0.024(2) 0.029(2) 0.021(2) 0.001(2) 0.000(2) 0.009(2)
C(24) 0.041(3) 0.029(3) 0.046(3) 0.005(2) -0.012(2) 0.001(2)
C(25) 0.044(3) 0.038(3) 0.061(4) -0.004(3) -0.019(3) -0.006(3)
C(26) 0.030(3) 0.049(3) 0.040(3) -0.004(2) -0.008(2) 0.009(3)
C(27) 0.028(3) 0.049(3) 0.036(3) 0.007(2) -0.003(2) 0.011(2)
C(28) 0.032(3) 0.030(2) 0.037(3) 0.003(2) -0.003(2) 0.005(2)
C(29) 0.027(2) 0.025(2) 0.018(2) 0.004(2) 0.001(2) 0.004(2)
C(30) 0.032(2) 0.030(2) 0.028(3) 0.001(2) -0.003(2) 0.003(2)
C(31) 0.042(3) 0.039(3) 0.023(3) 0.011(2) -0.005(2) -0.002(2)
C(32) 0.045(3) 0.045(3) 0.021(2) 0.017(2) 0.009(2) 0.008(2)
C(33) 0.033(3) 0.038(3) 0.028(3) 0.005(2) 0.010(2) 0.011(2)
C(34) 0.030(2) 0.024(2) 0.022(2) 0.004(2) 0.003(2) 0.006(2)
C(35) 0.024(2) 0.021(2) 0.030(2) 0.001(2) 0.000(2) 0.011(2)
C(36) 0.030(2) 0.039(3) 0.032(3) 0.002(2) -0.002(2) 0.016(2)
C(37) 0.033(3) 0.046(3) 0.047(3) 0.003(2) -0.009(2) 0.027(3)
C(38) 0.022(2) 0.035(3) 0.062(4) 0.002(2) -0.004(2) 0.022(3)
C(39) 0.027(2) 0.034(3) 0.051(3) 0.004(2) 0.008(2) 0.014(2)
C(40) 0.030(2) 0.036(3) 0.031(3) 0.005(2) 0.003(2) 0.014(2)
C(41) 0.026(2) 0.022(2) 0.026(2) 0.000(2) -0.001(2) 0.009(2)
C(42) 0.028(2) 0.033(3) 0.043(3) 0.005(2) 0.002(2) 0.016(2)
C(43) 0.028(3) 0.043(3) 0.060(4) -0.008(2) -0.001(2) 0.026(3)
C(44) 0.042(3) 0.025(3) 0.064(4) -0.007(2) -0.009(3) 0.018(3)
C(45) 0.041(3) 0.023(2) 0.049(3) 0.001(2) -0.001(2) 0.009(2)
C(46) 0.032(2) 0.023(2) 0.033(3) -0.001(2) 0.000(2) 0.007(2)

loop_
_atom_type_symbol
_atom_type_description
_atom_type_scat_dispersion_real
_atom_type_scat_dispersion_imag
_atom_type_scat_source
W W -0.849 6.872
;International Tables for Crystallography
(1992, Vol. C, Tables 4.2.6.8 and 6.1.1.1)
;
Ru Ru -1.259 0.836
;International Tables for Crystallography
(1992, Vol. C, Tables 4.2.6.8 and 6.1.1.1)
;
S S 0.125 0.123
;International Tables for Crystallography
(1992, Vol. C, Tables 4.2.6.8 and 6.1.1.1)
;
P P 0.102 0.094
;International Tables for Crystallography
(1992, Vol. C, Tables 4.2.6.8 and 6.1.1.1)
;
O O 0.011 0.006
;International Tables for Crystallography
(1992, Vol. C, Tables 4.2.6.8 and 6.1.1.1)
;
F F 0.017 0.010
;International Tables for Crystallography
(1992, Vol. C, Tables 4.2.6.8 and 6.1.1.1)
;
C C 0.003 0.002
;International Tables for Crystallography
(1992, Vol. C, Tables 4.2.6.8 and 6.1.1.1)
;
H H 0.000 0.000
;International Tables for Crystallography
(1992, Vol. C, Table 6.1.1.2)
;

loop_
_geom_angle_atom_site_label_1
_geom_angle_atom_site_label_2
_geom_angle_atom_site_label_3
_geom_angle
_geom_angle_site_symmetry_3
_geom_angle_publ_flag
Ru(1) W(1) S(1) 52.91(3) 0_555 yes
Ru(1) W(1) S(2) 52.40(3) 0_555 yes
Ru(1) W(1) O(1) 110.4(1) 0_555 yes
Ru(1) W(1) C(1) 162.4(1) 0_555 yes
Ru(1) W(1) C(2) 128.2(1) 0_555 yes
Ru(1) W(1) C(3) 106.9(1) 0_555 yes
Ru(1) W(1) C(4) 115.4(1) 0_555 yes
Ru(1) W(1) C(5) 147.1(1) 0_555 yes
S(1) W(1) S(2) 105.03(4) 0_555 yes
S(1) W(1) O(1) 104.0(1) 0_555 yes
S(1) W(1) C(1) 134.6(1) 0_555 yes
S(1) W(1) C(2) 140.1(2) 0_555 yes
S(1) W(1) C(3) 106.2(2) 0_555 yes
S(1) W(1) C(4) 84.9(2) 0_555 yes
S(1) W(1) C(5) 100.5(1) 0_555 yes
S(2) W(1) O(1) 105.7(1) 0_555 yes
S(2) W(1) C(1) 115.5(1) 0_555 yes
S(2) W(1) C(2) 86.0(1) 0_555 yes
S(2) W(1) C(3) 89.0(2) 0_555 yes
S(2) W(1) C(4) 121.8(2) 0_555 yes
S(2) W(1) C(5) 142.9(1) 0_555 yes
O(1) W(1) C(1) 84.4(2) 0_555 yes
O(1) W(1) C(2) 109.7(2) 0_555 yes
O(1) W(1) C(3) 141.4(2) 0_555 yes
O(1) W(1) C(4) 127.6(2) 0_555 yes
O(1) W(1) C(5) 93.5(2) 0_555 yes
C(1) W(1) C(2) 34.4(2) 0_555 yes
C(1) W(1) C(3) 57.3(2) 0_555 yes
C(1) W(1) C(4) 57.2(2) 0_555 yes
C(1) W(1) C(5) 34.1(2) 0_555 yes
C(2) W(1) C(3) 34.6(2) 0_555 yes
C(2) W(1) C(4) 57.8(2) 0_555 yes
C(2) W(1) C(5) 57.4(2) 0_555 yes
C(3) W(1) C(4) 35.1(2) 0_555 yes
C(3) W(1) C(5) 57.9(2) 0_555 yes
C(4) W(1) C(5) 34.7(2) 0_555 yes
W(1) Ru(1) S(1) 50.60(3) 0_555 yes
W(1) Ru(1) S(2) 50.31(3) 0_555 yes
W(1) Ru(1) P(1) 124.97(3) 0_555 yes
W(1) Ru(1) P(2) 133.42(3) 0_555 yes
S(1) Ru(1) S(2) 100.65(4) 0_555 yes
S(1) Ru(1) P(1) 136.63(4) 0_555 yes
S(1) Ru(1) P(2) 88.21(4) 0_555 yes
S(2) Ru(1) P(1) 94.01(4) 0_555 yes
S(2) Ru(1) P(2) 149.72(5) 0_555 yes
P(1) Ru(1) P(2) 99.22(4) 0_555 yes
W(1) S(1) Ru(1) 76.49(3) 0_555 yes
W(1) S(2) Ru(1) 77.30(4) 0_555 yes
S(3b) S(3a) F(2b) 125(1) 0_555 yes
S(3b) S(3a) O(2a) 71.7(7) 0_555 yes
S(3b) S(3a) O(2b) 14.5(9) 0_555 yes
S(3b) S(3a) O(3a) 34.1(8) 0_555 yes
S(3b) S(3a) O(3b) 72.4(7) 0_555 yes
S(3b) S(3a) O(4a) 167(1) 0_555 yes
S(3b) S(3a) O(4b) 98.5(10) 0_555 yes
S(3b) S(3a) C(47) 82.0(7) 0_555 yes
F(2b) S(3a) O(2a) 117.8(10) 0_555 yes
F(2b) S(3a) O(2b) 121(1) 0_555 yes
F(2b) S(3a) O(3a) 124(1) 0_555 yes
F(2b) S(3a) O(3b) 117(1) 0_555 yes
F(2b) S(3a) O(4a) 58(1) 0_555 yes
F(2b) S(3a) O(4b) 113(1) 0_555 yes
F(2b) S(3a) C(47) 43.5(9) 0_555 yes
O(2a) S(3a) O(2b) 59.3(8) 0_555 yes
O(2a) S(3a) O(3a) 100.6(6) 0_555 yes
O(2a) S(3a) O(3b) 124.2(5) 0_555 yes
O(2a) S(3a) O(4a) 118.1(8) 0_555 yes
O(2a) S(3a) O(4b) 31.1(7) 0_555 yes
O(2a) S(3a) C(47) 102.6(4) 0_555 yes
O(2b) S(3a) O(3a) 48.7(9) 0_555 yes
O(2b) S(3a) O(3b) 86.6(8) 0_555 yes
O(2b) S(3a) O(4a) 177(1) 0_555 yes
O(2b) S(3a) O(4b) 88(1) 0_555 yes
O(2b) S(3a) C(47) 78.7(8) 0_555 yes
O(3a) S(3a) O(3b) 39.1(6) 0_555 yes
O(3a) S(3a) O(4a) 133.7(9) 0_555 yes
O(3a) S(3a) O(4b) 118.9(9) 0_555 yes
O(3a) S(3a) C(47) 92.9(7) 0_555 yes
O(3b) S(3a) O(4a) 95.5(8) 0_555 yes
O(3b) S(3a) O(4b) 121.7(8) 0_555 yes
O(3b) S(3a) C(47) 113.1(5) 0_555 yes
O(4a) S(3a) O(4b) 89.2(10) 0_555 yes
O(4a) S(3a) C(47) 101.8(8) 0_555 yes
O(4b) S(3a) C(47) 122.7(8) 0_555 yes
S(3a) S(3b) O(2a) 90.6(7) 0_555 yes
S(3a) S(3b) O(2b) 161(1) 0_555 yes
S(3a) S(3b) O(3a) 134(1) 0_555 yes
S(3a) S(3b) O(3b) 88.9(8) 0_555 yes
S(3a) S(3b) O(4a) 8.9(7) 0_555 yes
S(3a) S(3b) O(4b) 62.1(8) 0_555 yes
S(3a) S(3b) C(47) 83.0(7) 0_555 yes
O(2a) S(3b) O(2b) 73.2(10) 0_555 yes
O(2a) S(3b) O(3a) 126.3(8) 0_555 yes
O(2a) S(3b) O(3b) 136.5(5) 0_555 yes
O(2a) S(3b) O(4a) 97.8(6) 0_555 yes
O(2a) S(3b) O(4b) 32.3(6) 0_555 yes
O(2a) S(3b) C(47) 106.1(4) 0_555 yes
O(2b) S(3b) O(3a) 64(1) 0_555 yes
O(2b) S(3b) O(3b) 109(1) 0_555 yes
O(2b) S(3b) O(4a) 169(1) 0_555 yes
O(2b) S(3b) O(4b) 104(1) 0_555 yes
O(2b) S(3b) C(47) 92(1) 0_555 yes
O(3a) S(3b) O(3b) 46.0(7) 0_555 yes
O(3a) S(3b) O(4a) 125.1(9) 0_555 yes
O(3a) S(3b) O(4b) 137.7(10) 0_555 yes
O(3a) S(3b) C(47) 107.3(8) 0_555 yes
O(3b) S(3b) O(4a) 80.1(7) 0_555 yes
O(3b) S(3b) O(4b) 116.2(8) 0_555 yes
O(3b) S(3b) C(47) 117.0(5) 0_555 yes
O(4a) S(3b) O(4b) 67.8(8) 0_555 yes
O(4a) S(3b) C(47) 86.0(6) 0_555 yes
O(4b) S(3b) C(47) 114.1(7) 0_555 yes
Ru(1) P(1) C(11) 113.7(1) 0_555 yes
Ru(1) P(1) C(17) 117.0(1) 0_555 yes
Ru(1) P(1) C(23) 116.8(1) 0_555 yes
C(11) P(1) C(17) 105.9(2) 0_555 yes
C(11) P(1) C(23) 101.7(2) 0_555 yes
C(17) P(1) C(23) 99.7(2) 0_555 yes
Ru(1) P(2) C(29) 123.3(2) 0_555 yes
Ru(1) P(2) C(35) 105.4(2) 0_555 yes
Ru(1) P(2) C(41) 118.0(2) 0_555 yes
C(29) P(2) C(35) 102.5(2) 0_555 yes
C(29) P(2) C(41) 102.1(2) 0_555 yes
C(35) P(2) C(41) 102.6(2) 0_555 yes
F(2b) F(1a) F(3b) 125(1) 0_555 yes
F(2b) F(1a) C(47) 54(1) 0_555 yes
F(3b) F(1a) C(47) 71(1) 0_555 yes
F(2a) F(1b) F(3a) 125(1) 0_555 yes
F(2a) F(1b) C(47) 61.0(7) 0_555 yes
F(3a) F(1b) C(47) 67.0(10) 0_555 yes
F(1b) F(2a) F(2b) 124(1) 0_555 yes
F(1b) F(2a) C(47) 56.3(7) 0_555 yes
F(2b) F(2a) C(47) 68(1) 0_555 yes
S(3a) F(2b) F(1a) 86(1) 0_555 yes
S(3a) F(2b) F(2a) 98(1) 0_555 yes
S(3a) F(2b) C(47) 57(1) 0_555 yes
F(1a) F(2b) F(2a) 87(2) 0_555 yes
F(1a) F(2b) C(47) 48(1) 0_555 yes
F(2a) F(2b) C(47) 59(1) 0_555 yes
F(1b) F(3a) F(3b) 94(1) 0_555 yes
F(1b) F(3a) C(47) 57.3(9) 0_555 yes
F(3b) F(3a) C(47) 49.7(7) 0_555 yes
F(1a) F(3b) F(3a) 134(1) 0_555 yes
F(1a) F(3b) C(47) 78(1) 0_555 yes
F(3a) F(3b) C(47) 56.3(8) 0_555 yes
S(3a) O(2a) S(3b) 17.7(2) 0_555 yes
S(3a) O(2a) O(4b) 53(1) 0_555 yes
S(3b) O(2a) O(4b) 69(1) 0_555 yes
S(3a) O(2b) S(3b) 4.4(3) 0_555 yes
S(3a) O(2b) O(3a) 53.3(10) 0_555 yes
S(3b) O(2b) O(3a) 49.0(10) 0_555 yes
S(3a) O(3a) S(3b) 11.9(3) 0_555 yes
S(3a) O(3a) O(2b) 77(1) 0_555 yes
S(3a) O(3a) O(3b) 61.3(10) 0_555 yes
S(3b) O(3a) O(2b) 66(1) 0_555 yes
S(3b) O(3a) O(3b) 72(1) 0_555 yes
O(2b) O(3a) O(3b) 136(1) 0_555 yes
S(3a) O(3b) S(3b) 18.7(2) 0_555 yes
S(3a) O(3b) O(3a) 79(1) 0_555 yes
S(3b) O(3b) O(3a) 61(1) 0_555 yes
S(3a) O(4a) S(3b) 3.3(3) 0_555 yes
S(3a) O(4a) O(4b) 45.4(7) 0_555 yes
S(3b) O(4a) O(4b) 47.5(6) 0_555 yes
S(3a) O(4b) S(3b) 19.4(3) 0_555 yes
S(3a) O(4b) O(2a) 95(1) 0_555 yes
S(3a) O(4b) O(4a) 45.4(7) 0_555 yes
S(3b) O(4b) O(2a) 78(1) 0_555 yes
S(3b) O(4b) O(4a) 64.6(8) 0_555 yes
O(2a) O(4b) O(4a) 136(1) 0_555 yes
W(1) C(1) C(2) 71.9(3) 0_555 yes
W(1) C(1) C(5) 71.7(3) 0_555 yes
W(1) C(1) C(6) 125.9(3) 0_555 yes
C(2) C(1) C(5) 108.3(5) 0_555 yes
C(2) C(1) C(6) 126.4(5) 0_555 yes
C(5) C(1) C(6) 125.1(5) 0_555 yes
W(1) C(2) C(1) 73.8(3) 0_555 yes
W(1) C(2) C(3) 71.5(3) 0_555 yes
W(1) C(2) C(7) 125.0(4) 0_555 yes
C(1) C(2) C(3) 107.8(5) 0_555 yes
C(1) C(2) C(7) 127.3(6) 0_555 yes
C(3) C(2) C(7) 124.6(6) 0_555 yes
W(1) C(3) C(2) 73.8(3) 0_555 yes
W(1) C(3) C(4) 72.9(3) 0_555 yes
W(1) C(3) C(8) 125.6(4) 0_555 yes
C(2) C(3) C(4) 108.1(5) 0_555 yes
C(2) C(3) C(8) 124.4(7) 0_555 yes
C(4) C(3) C(8) 127.0(8) 0_555 yes
W(1) C(4) C(3) 72.0(3) 0_555 yes
W(1) C(4) C(5) 73.0(3) 0_555 yes
W(1) C(4) C(9) 125.2(4) 0_555 yes
C(3) C(4) C(5) 107.5(5) 0_555 yes
C(3) C(4) C(9) 127.0(7) 0_555 yes
C(5) C(4) C(9) 125.2(7) 0_555 yes
W(1) C(5) C(1) 74.2(3) 0_555 yes
W(1) C(5) C(4) 72.2(3) 0_555 yes
W(1) C(5) C(10) 124.7(4) 0_555 yes
C(1) C(5) C(4) 108.3(5) 0_555 yes
C(1) C(5) C(10) 125.5(6) 0_555 yes
C(4) C(5) C(10) 125.9(6) 0_555 yes
P(1) C(11) C(12) 120.3(4) 0_555 yes
P(1) C(11) C(16) 120.1(4) 0_555 yes
C(12) C(11) C(16) 119.0(4) 0_555 yes
C(11) C(12) C(13) 119.4(6) 0_555 yes
C(12) C(13) C(14) 120.7(6) 0_555 yes
C(13) C(14) C(15) 119.7(5) 0_555 yes
C(14) C(15) C(16) 120.6(6) 0_555 yes
C(11) C(16) C(15) 120.6(5) 0_555 yes
P(1) C(17) C(18) 124.8(4) 0_555 yes
P(1) C(17) C(22) 116.4(3) 0_555 yes
C(18) C(17) C(22) 118.5(4) 0_555 yes
C(17) C(18) C(19) 119.6(5) 0_555 yes
C(18) C(19) C(20) 121.2(5) 0_555 yes
C(19) C(20) C(21) 119.8(5) 0_555 yes
C(20) C(21) C(22) 119.4(5) 0_555 yes
C(17) C(22) C(21) 121.3(4) 0_555 yes
P(1) C(23) C(24) 123.0(4) 0_555 yes
P(1) C(23) C(28) 118.7(4) 0_555 yes
C(24) C(23) C(28) 118.1(4) 0_555 yes
C(23) C(24) C(25) 120.6(5) 0_555 yes
C(24) C(25) C(26) 120.8(5) 0_555 yes
C(25) C(26) C(27) 119.4(5) 0_555 yes
C(26) C(27) C(28) 120.4(5) 0_555 yes
C(23) C(28) C(27) 120.6(5) 0_555 yes
P(2) C(29) C(30) 120.6(4) 0_555 yes
P(2) C(29) C(34) 120.7(3) 0_555 yes
C(30) C(29) C(34) 118.6(4) 0_555 yes
C(29) C(30) C(31) 120.2(5) 0_555 yes
C(30) C(31) C(32) 120.8(5) 0_555 yes
C(31) C(32) C(33) 119.9(5) 0_555 yes
C(32) C(33) C(34) 120.0(5) 0_555 yes
C(29) C(34) C(33) 120.4(4) 0_555 yes
P(2) C(35) C(36) 122.6(4) 0_555 yes
P(2) C(35) C(40) 118.8(4) 0_555 yes
C(36) C(35) C(40) 118.5(4) 0_555 yes
C(35) C(36) C(37) 119.7(5) 0_555 yes
C(36) C(37) C(38) 121.0(5) 0_555 yes
C(37) C(38) C(39) 119.9(5) 0_555 yes
C(38) C(39) C(40) 120.2(5) 0_555 yes
C(35) C(40) C(39) 120.7(5) 0_555 yes
P(2) C(41) C(42) 121.2(4) 0_555 yes
P(2) C(41) C(46) 120.8(4) 0_555 yes
C(42) C(41) C(46) 117.9(4) 0_555 yes
C(41) C(42) C(43) 120.9(5) 0_555 yes
C(42) C(43) C(44) 120.0(5) 0_555 yes
C(43) C(44) C(45) 120.3(5) 0_555 yes
C(44) C(45) C(46) 120.4(5) 0_555 yes
C(41) C(46) C(45) 120.5(5) 0_555 yes
S(3a) C(47) S(3b) 15.0(1) 0_555 yes
S(3a) C(47) F(1a) 113.4(7) 0_555 yes
S(3a) C(47) F(1b) 117.7(7) 0_555 yes
S(3a) C(47) F(2a) 109.3(7) 0_555 yes
S(3a) C(47) F(2b) 78(1) 0_555 yes
S(3a) C(47) F(3a) 111.2(9) 0_555 yes
S(3a) C(47) F(3b) 121.3(8) 0_555 yes
S(3b) C(47) F(1a) 116.0(7) 0_555 yes
S(3b) C(47) F(1b) 112.9(7) 0_555 yes
S(3b) C(47) F(2a) 121.0(8) 0_555 yes
S(3b) C(47) F(2b) 93(1) 0_555 yes
S(3b) C(47) F(3a) 96.7(9) 0_555 yes
S(3b) C(47) F(3b) 115.3(7) 0_555 yes
F(1a) C(47) F(1b) 128.8(9) 0_555 yes
F(1a) C(47) F(2a) 102.2(8) 0_555 yes
F(1a) C(47) F(2b) 76(1) 0_555 yes
F(1a) C(47) F(3a) 103(1) 0_555 yes
F(1a) C(47) F(3b) 30.2(5) 0_555 yes
F(1b) C(47) F(2a) 62.7(7) 0_555 yes
F(1b) C(47) F(2b) 114(1) 0_555 yes
F(1b) C(47) F(3a) 55.7(8) 0_555 yes
F(1b) C(47) F(3b) 112.3(10) 0_555 yes
F(2a) C(47) F(2b) 52(1) 0_555 yes
F(2a) C(47) F(3a) 116(1) 0_555 yes
F(2a) C(47) F(3b) 120.0(9) 0_555 yes
F(2b) C(47) F(3a) 167(1) 0_555 yes
F(2b) C(47) F(3b) 107(1) 0_555 yes
F(3a) C(47) F(3b) 74.0(10) 0_555 yes

loop_
_geom_bond_atom_site_label_1
_geom_bond_atom_site_label_2
_geom_bond_distance
_geom_bond_publ_flag
W(1) Ru(1) 2.8306(4) yes
W(1) S(1) 2.249(1) yes
W(1) S(2) 2.233(1) yes
W(1) O(1) 1.858(4) yes
W(1) C(1) 2.405(4) yes
W(1) C(2) 2.380(5) yes
W(1) C(3) 2.350(5) yes
W(1) C(4) 2.362(5) yes
W(1) C(5) 2.372(5) yes
Ru(1) S(1) 2.322(1) yes
Ru(1) S(2) 2.299(1) yes
Ru(1) P(1) 2.262(1) yes
Ru(1) P(2) 2.338(1) yes
S(3a) S(3b) 0.461(4) yes
S(3a) F(2b) 2.06(3) yes
S(3a) O(2a) 1.513(8) yes
S(3a) O(2b) 1.97(3) yes
S(3a) O(3a) 1.61(2) yes
S(3a) O(3b) 1.438(10) yes
S(3a) O(4a) 1.23(1) yes
S(3a) O(4b) 1.23(1) yes
S(3a) C(47) 1.772(10) yes
S(3b) O(2a) 1.436(8) yes
S(3b) O(2b) 1.52(3) yes
S(3b) O(3a) 1.26(2) yes
S(3b) O(3b) 1.37(1) yes
S(3b) O(4a) 1.68(1) yes
S(3b) O(4b) 1.37(1) yes
S(3b) C(47) 1.768(10) yes
P(1) C(11) 1.829(4) yes
P(1) C(17) 1.827(4) yes
P(1) C(23) 1.846(5) yes
P(2) C(29) 1.838(5) yes
P(2) C(35) 1.849(4) yes
P(2) C(41) 1.833(4) yes
F(1a) F(2b) 1.72(3) yes
F(1a) F(3b) 0.68(1) yes
F(1a) C(47) 1.32(1) yes
F(1b) F(2a) 1.35(1) yes
F(1b) F(3a) 1.24(2) yes
F(1b) C(47) 1.27(1) yes
F(2a) F(2b) 1.22(3) yes
F(2a) C(47) 1.33(1) yes
F(2b) C(47) 1.45(3) yes
F(3a) F(3b) 1.60(2) yes
F(3a) C(47) 1.39(2) yes
F(3b) C(47) 1.27(1) yes
O(2a) O(4b) 0.78(1) yes
O(2b) O(3a) 1.51(3) yes
O(3a) O(3b) 1.03(2) yes
O(4a) O(4b) 1.72(2) yes
C(1) C(2) 1.414(7) yes
C(1) C(5) 1.403(8) yes
C(1) C(6) 1.488(8) yes
C(2) C(3) 1.409(9) yes
C(2) C(7) 1.500(9) yes
C(3) C(4) 1.420(10) yes
C(3) C(8) 1.501(9) yes
C(4) C(5) 1.413(9) yes
C(4) C(9) 1.521(10) yes
C(5) C(10) 1.498(8) yes
C(11) C(12) 1.394(7) yes
C(11) C(16) 1.402(7) yes
C(12) C(13) 1.403(8) yes
C(13) C(14) 1.39(1) yes
C(14) C(15) 1.37(1) yes
C(15) C(16) 1.382(7) yes
C(17) C(18) 1.394(6) yes
C(17) C(22) 1.395(7) yes
C(18) C(19) 1.390(7) yes
C(19) C(20) 1.369(9) yes
C(20) C(21) 1.390(8) yes
C(21) C(22) 1.382(7) yes
C(23) C(24) 1.382(7) yes
C(23) C(28) 1.406(7) yes
C(24) C(25) 1.395(8) yes
C(25) C(26) 1.371(9) yes
C(26) C(27) 1.378(8) yes
C(27) C(28) 1.386(7) yes
C(29) C(30) 1.405(7) yes
C(29) C(34) 1.390(7) yes
C(30) C(31) 1.372(8) yes
C(31) C(32) 1.380(8) yes
C(32) C(33) 1.375(8) yes
C(33) C(34) 1.393(7) yes
C(35) C(36) 1.400(7) yes
C(35) C(40) 1.392(7) yes
C(36) C(37) 1.387(7) yes
C(37) C(38) 1.372(9) yes
C(38) C(39) 1.371(8) yes
C(39) C(40) 1.386(7) yes
C(41) C(42) 1.403(7) yes
C(41) C(46) 1.397(7) yes
C(42) C(43) 1.389(7) yes
C(43) C(44) 1.372(9) yes
C(44) C(45) 1.375(9) yes
C(45) C(46) 1.392(7) yes

loop_
_geom_contact_atom_site_label_1
_geom_contact_atom_site_label_2
_geom_contact_distance
_geom_contact_site_symmetry_2
W(1) Ru(1) 2.8306(4) .
F(1a) C(28) 3.215(9) 1_545
F(1a) C(27) 3.257(9) 1_545
F(1a) C(15) 3.398(9) 1_445
F(1a) C(7) 3.46(1) 2_545
F(1b) C(6) 3.22(1) 2_545
F(1b) C(7) 3.39(1) 2_545
F(1b) C(6) 3.45(1) .
F(1b) C(14) 3.56(1) 2_555
F(2a) C(6) 3.19(1) .
F(2a) C(7) 3.59(1) 2_545
F(2b) C(18) 3.02(3) 1_545
F(2b) C(19) 3.42(3) 1_545
F(3a) F(3a) 2.67(4) 2_445
F(3a) O(2b) 3.11(3) 2_445
F(3a) C(7) 3.51(2) 2_545
F(3b) C(15) 3.13(1) 1_445
F(3b) C(7) 3.28(1) 2_545
F(3b) C(14) 3.45(1) 1_445
F(3b) C(27) 3.56(1) 1_545
O(1) O(4b) 2.66(1) .
O(1) O(2a) 2.681(8) .
O(2a) C(8) 3.39(1) 1_455
O(2a) C(6) 3.406(9) .
O(2a) C(14) 3.57(1) 2_555
O(2b) C(3) 3.15(3) 1_455
O(2b) C(2) 3.16(2) 1_455
O(2b) C(8) 3.30(3) 1_455
O(2b) C(7) 3.36(3) 1_455
O(2b) C(14) 3.56(3) 2_555
O(3a) C(4) 3.01(2) 1_455
O(3a) C(3) 3.02(2) 1_455
O(3a) C(2) 3.27(2) 1_455
O(3a) C(5) 3.27(2) 1_455
O(3a) C(1) 3.40(2) 1_455
O(3a) C(8) 3.55(2) 1_455
O(3a) C(9) 3.57(2) 1_455
O(3b) C(4) 3.13(1) 1_455
O(3b) C(9) 3.22(1) 1_455
O(3b) C(44) 3.41(1) 1_445
O(3b) C(3) 3.45(1) 1_455
O(3b) C(43) 3.54(1) 1_445
O(3b) C(5) 3.56(1) 1_455
O(3b) C(31) 3.58(1) 2_556
O(4a) C(19) 3.23(1) 1_545
O(4a) C(31) 3.24(2) 2_556
O(4a) C(10) 3.42(2) .
O(4a) C(32) 3.42(2) 2_556
O(4a) C(18) 3.54(1) 1_545
O(4b) C(6) 3.49(2) .
C(8) C(25) 3.39(1) 1_655
C(20) C(43) 3.591(8) 1_455
C(22) C(39) 3.582(7) 1_455
C(36) C(37) 3.590(7) 2_656

loop_
_geom_torsion_atom_site_label_1
_geom_torsion_atom_site_label_2
_geom_torsion_atom_site_label_3
_geom_torsion_atom_site_label_4
_geom_torsion
_geom_torsion_site_symmetry_1
_geom_torsion_site_symmetry_2
_geom_torsion_site_symmetry_3
_geom_torsion_site_symmetry_4
_geom_torsion_publ_flag
W(1) Ru(1) P(1) C(11) -100.4(2) 0_555 74_555 5_555 55_5 yes
W(1) Ru(1) P(1) C(17) 135.5(2) 0_555 74_555 5_555 55_5 yes
W(1) Ru(1) P(1) C(23) 17.5(2) 0_555 74_555 5_555 55_5 yes
W(1) Ru(1) P(2) C(29) -75.0(2) 0_555 74_555 5_555 55_5 yes
W(1) Ru(1) P(2) C(35) 41.7(2) 0_555 74_555 5_555 55_5 yes
W(1) Ru(1) P(2) C(41) 155.6(2) 0_555 74_555 5_555 55_5 yes
W(1) S(1) Ru(1) S(2) -5.46(5) 0_555 74_555 5_555 55_5 yes
W(1) S(1) Ru(1) P(1) 102.15(6) 0_555 74_555 5_555 55_5 yes
W(1) S(1) Ru(1) P(2) -156.30(4) 0_555 74_555 5_555 55_5 yes
W(1) S(2) Ru(1) S(1) 5.49(5) 0_555 74_555 5_555 55_5 yes
W(1) S(2) Ru(1) P(1) -133.51(4) 0_555 74_555 5_555 55_5 yes
W(1) S(2) Ru(1) P(2) 110.48(7) 0_555 74_555 5_555 55_5 yes
W(1) C(1) C(2) C(3) 63.9(3) 0_555 74_555 5_555 55_5 yes
W(1) C(1) C(2) C(7) -122.0(5) 0_555 74_555 5_555 55_5 yes
W(1) C(1) C(5) C(4) -64.7(3) 0_555 74_555 5_555 55_5 yes
W(1) C(1) C(5) C(10) 121.7(5) 0_555 74_555 5_555 55_5 yes
W(1) C(2) C(1) C(5) -62.8(3) 0_555 74_555 5_555 55_5 yes
W(1) C(2) C(1) C(6) 121.7(5) 0_555 74_555 5_555 55_5 yes
W(1) C(2) C(3) C(4) 65.4(4) 0_555 74_555 5_555 55_5 yes
W(1) C(2) C(3) C(8) -122.5(5) 0_555 74_555 5_555 55_5 yes
W(1) C(3) C(2) C(1) -65.4(3) 0_555 74_555 5_555 55_5 yes
W(1) C(3) C(2) C(7) 120.3(5) 0_555 74_555 5_555 55_5 yes
W(1) C(3) C(4) C(5) 64.9(3) 0_555 74_555 5_555 55_5 yes
W(1) C(3) C(4) C(9) -121.0(6) 0_555 74_555 5_555 55_5 yes
W(1) C(4) C(3) C(2) -66.0(4) 0_555 74_555 5_555 55_5 yes
W(1) C(4) C(3) C(8) 122.1(6) 0_555 74_555 5_555 55_5 yes
W(1) C(4) C(5) C(1) 66.0(3) 0_555 74_555 5_555 55_5 yes
W(1) C(4) C(5) C(10) -120.4(5) 0_555 74_555 5_555 55_5 yes
W(1) C(5) C(1) C(2) 62.9(3) 0_555 74_555 5_555 55_5 yes
W(1) C(5) C(1) C(6) -121.5(5) 0_555 74_555 5_555 55_5 yes
W(1) C(5) C(4) C(3) -64.2(3) 0_555 74_555 5_555 55_5 yes
W(1) C(5) C(4) C(9) 121.5(6) 0_555 74_555 5_555 55_5 yes
Ru(1) W(1) C(1) C(2) -9.8(6) 0_555 74_555 5_555 55_5 yes
Ru(1) W(1) C(1) C(5) 107.4(5) 0_555 74_555 5_555 55_5 yes
Ru(1) W(1) C(1) C(6) -132.0(5) 0_555 74_555 5_555 55_5 yes
Ru(1) W(1) C(2) C(1) 176.3(2) 0_555 74_555 5_555 55_5 yes
Ru(1) W(1) C(2) C(3) 60.7(4) 0_555 74_555 5_555 55_5 yes
Ru(1) W(1) C(2) C(7) -59.2(7) 0_555 74_555 5_555 55_5 yes
Ru(1) W(1) C(3) C(2) -134.3(3) 0_555 74_555 5_555 55_5 yes
Ru(1) W(1) C(3) C(4) 110.3(3) 0_555 74_555 5_555 55_5 yes
Ru(1) W(1) C(3) C(8) -13.3(8) 0_555 74_555 5_555 55_5 yes
Ru(1) W(1) C(4) C(3) -83.3(3) 0_555 74_555 5_555 55_5 yes
Ru(1) W(1) C(4) C(5) 161.3(3) 0_555 74_555 5_555 55_5 yes
Ru(1) W(1) C(4) C(9) 39.8(8) 0_555 74_555 5_555 55_5 yes
Ru(1) W(1) C(5) C(1) -147.9(3) 0_555 74_555 5_555 55_5 yes
Ru(1) W(1) C(5) C(4) -32.3(5) 0_555 74_555 5_555 55_5 yes
Ru(1) W(1) C(5) C(10) 89.5(6) 0_555 74_555 5_555 55_5 yes
Ru(1) S(1) W(1) S(2) 5.72(5) 0_555 74_555 5_555 55_5 yes
Ru(1) S(1) W(1) O(1) -105.1(1) 0_555 74_555 5_555 55_5 yes
Ru(1) S(1) W(1) C(1) 158.9(2) 0_555 74_555 5_555 55_5 yes
Ru(1) S(1) W(1) C(2) 107.7(2) 0_555 74_555 5_555 55_5 yes
Ru(1) S(1) W(1) C(3) 99.2(1) 0_555 74_555 5_555 55_5 yes
Ru(1) S(1) W(1) C(4) 127.4(2) 0_555 74_555 5_555 55_5 yes
Ru(1) S(1) W(1) C(5) 158.5(2) 0_555 74_555 5_555 55_5 yes
Ru(1) S(2) W(1) S(1) -5.76(5) 0_555 74_555 5_555 55_5 yes
Ru(1) S(2) W(1) O(1) 103.9(1) 0_555 74_555 5_555 55_5 yes
Ru(1) S(2) W(1) C(1) -164.9(1) 0_555 74_555 5_555 55_5 yes
Ru(1) S(2) W(1) C(2) -146.8(2) 0_555 74_555 5_555 55_5 yes
Ru(1) S(2) W(1) C(3) -112.3(2) 0_555 74_555 5_555 55_5 yes
Ru(1) S(2) W(1) C(4) -99.1(2) 0_555 74_555 5_555 55_5 yes
Ru(1) S(2) W(1) C(5) -137.6(2) 0_555 74_555 5_555 55_5 yes
Ru(1) P(1) C(11) C(12) 92.1(4) 0_555 74_555 5_555 55_5 yes
Ru(1) P(1) C(11) C(16) -79.2(4) 0_555 74_555 5_555 55_5 yes
Ru(1) P(1) C(17) C(18) 139.1(4) 0_555 74_555 5_555 55_5 yes
Ru(1) P(1) C(17) C(22) -47.0(4) 0_555 74_555 5_555 55_5 yes
Ru(1) P(1) C(23) C(24) -29.1(5) 0_555 74_555 5_555 55_5 yes
Ru(1) P(1) C(23) C(28) 155.6(3) 0_555 74_555 5_555 55_5 yes
Ru(1) P(2) C(29) C(30) -173.7(3) 0_555 74_555 5_555 55_5 yes
Ru(1) P(2) C(29) C(34) 8.9(4) 0_555 74_555 5_555 55_5 yes
Ru(1) P(2) C(35) C(36) -131.2(4) 0_555 74_555 5_555 55_5 yes
Ru(1) P(2) C(35) C(40) 47.8(4) 0_555 74_555 5_555 55_5 yes
Ru(1) P(2) C(41) C(42) -75.1(4) 0_555 74_555 5_555 55_5 yes
Ru(1) P(2) C(41) C(46) 100.6(4) 0_555 74_555 5_555 55_5 yes
S(1) W(1) Ru(1) S(2) 173.02(6) 0_555 74_555 5_555 55_5 yes
S(1) W(1) Ru(1) P(1) -124.99(6) 0_555 74_555 5_555 55_5 yes
S(1) W(1) Ru(1) P(2) 33.58(6) 0_555 74_555 5_555 55_5 yes
S(1) W(1) C(1) C(2) -117.8(3) 0_555 74_555 5_555 55_5 yes
S(1) W(1) C(1) C(5) -0.6(4) 0_555 74_555 5_555 55_5 yes
S(1) W(1) C(1) C(6) 119.9(5) 0_555 74_555 5_555 55_5 yes
S(1) W(1) C(2) C(1) 101.0(3) 0_555 74_555 5_555 55_5 yes
S(1) W(1) C(2) C(3) -14.6(4) 0_555 74_555 5_555 55_5 yes
S(1) W(1) C(2) C(7) -134.5(5) 0_555 74_555 5_555 55_5 yes
S(1) W(1) C(3) C(2) 170.3(3) 0_555 74_555 5_555 55_5 yes
S(1) W(1) C(3) C(4) 55.0(3) 0_555 74_555 5_555 55_5 yes
S(1) W(1) C(3) C(8) -68.7(8) 0_555 74_555 5_555 55_5 yes
S(1) W(1) C(4) C(3) -127.9(3) 0_555 74_555 5_555 55_5 yes
S(1) W(1) C(4) C(5) 116.7(3) 0_555 74_555 5_555 55_5 yes
S(1) W(1) C(4) C(9) -4.8(7) 0_555 74_555 5_555 55_5 yes
S(1) W(1) C(5) C(1) 179.5(3) 0_555 74_555 5_555 55_5 yes
S(1) W(1) C(5) C(4) -64.8(4) 0_555 74_555 5_555 55_5 yes
S(1) W(1) C(5) C(10) 57.0(6) 0_555 74_555 5_555 55_5 yes
S(1) Ru(1) W(1) S(2) -173.02(6) 0_555 74_555 5_555 55_5 yes
S(1) Ru(1) W(1) O(1) 92.5(1) 0_555 74_555 5_555 55_5 yes
S(1) Ru(1) W(1) C(1) -122.0(4) 0_555 74_555 5_555 55_5 yes
S(1) Ru(1) W(1) C(2) -129.0(2) 0_555 74_555 5_555 55_5 yes
S(1) Ru(1) W(1) C(3) -97.8(2) 0_555 74_555 5_555 55_5 yes
S(1) Ru(1) W(1) C(4) -61.2(2) 0_555 74_555 5_555 55_5 yes
S(1) Ru(1) W(1) C(5) -41.5(3) 0_555 74_555 5_555 55_5 yes
S(1) Ru(1) P(1) C(11) -167.6(2) 0_555 74_555 5_555 55_5 yes
S(1) Ru(1) P(1) C(17) 68.3(2) 0_555 74_555 5_555 55_5 yes
S(1) Ru(1) P(1) C(23) -49.7(2) 0_555 74_555 5_555 55_5 yes
S(1) Ru(1) P(2) C(29) -49.7(2) 0_555 74_555 5_555 55_5 yes
S(1) Ru(1) P(2) C(35) 67.0(2) 0_555 74_555 5_555 55_5 yes
S(1) Ru(1) P(2) C(41) -179.1(2) 0_555 74_555 5_555 55_5 yes
S(2) W(1) Ru(1) P(1) 61.99(6) 0_555 74_555 5_555 55_5 yes
S(2) W(1) Ru(1) P(2) -139.43(6) 0_555 74_555 5_555 55_5 yes
S(2) W(1) C(1) C(2) 33.3(4) 0_555 74_555 5_555 55_5 yes
S(2) W(1) C(1) C(5) 150.5(3) 0_555 74_555 5_555 55_5 yes
S(2) W(1) C(1) C(6) -89.0(5) 0_555 74_555 5_555 55_5 yes
S(2) W(1) C(2) C(1) -150.3(3) 0_555 74_555 5_555 55_5 yes
S(2) W(1) C(2) C(3) 94.1(3) 0_555 74_555 5_555 55_5 yes
S(2) W(1) C(2) C(7) -25.7(6) 0_555 74_555 5_555 55_5 yes
S(2) W(1) C(3) C(2) -84.3(3) 0_555 74_555 5_555 55_5 yes
S(2) W(1) C(3) C(4) 160.3(3) 0_555 74_555 5_555 55_5 yes
S(2) W(1) C(3) C(8) 36.7(8) 0_555 74_555 5_555 55_5 yes
S(2) W(1) C(4) C(3) -23.3(4) 0_555 74_555 5_555 55_5 yes
S(2) W(1) C(4) C(5) -138.7(3) 0_555 74_555 5_555 55_5 yes
S(2) W(1) C(4) C(9) 99.8(7) 0_555 74_555 5_555 55_5 yes
S(2) W(1) C(5) C(1) -47.5(5) 0_555 74_555 5_555 55_5 yes
S(2) W(1) C(5) C(4) 68.2(4) 0_555 74_555 5_555 55_5 yes
S(2) W(1) C(5) C(10) -170.0(5) 0_555 74_555 5_555 55_5 yes
S(2) Ru(1) W(1) O(1) -94.5(1) 0_555 74_555 5_555 55_5 yes
S(2) Ru(1) W(1) C(1) 51.0(4) 0_555 74_555 5_555 55_5 yes
S(2) Ru(1) W(1) C(2) 44.0(2) 0_555 74_555 5_555 55_5 yes
S(2) Ru(1) W(1) C(3) 75.2(2) 0_555 74_555 5_555 55_5 yes
S(2) Ru(1) W(1) C(4) 111.8(2) 0_555 74_555 5_555 55_5 yes
S(2) Ru(1) W(1) C(5) 131.5(3) 0_555 74_555 5_555 55_5 yes
S(2) Ru(1) P(1) C(11) -57.5(2) 0_555 74_555 5_555 55_5 yes
S(2) Ru(1) P(1) C(17) 178.5(2) 0_555 74_555 5_555 55_5 yes
S(2) Ru(1) P(1) C(23) 60.5(2) 0_555 74_555 5_555 55_5 yes
S(2) Ru(1) P(2) C(29) -157.9(2) 0_555 74_555 5_555 55_5 yes
S(2) Ru(1) P(2) C(35) -41.2(2) 0_555 74_555 5_555 55_5 yes
S(2) Ru(1) P(2) C(41) 72.6(2) 0_555 74_555 5_555 55_5 yes
S(3a) S(3b) O(2a) O(4b) -26(1) 0_555 74_555 5_555 55_5 yes
S(3a) S(3b) O(2b) O(3a) -177(3) 0_555 74_555 5_555 55_5 yes
S(3a) S(3b) O(3a) O(2b) 178(1) 0_555 74_555 5_555 55_5 yes
S(3a) S(3b) O(3a) O(3b) 13(1) 0_555 74_555 5_555 55_5 yes
S(3a) S(3b) O(3b) O(3a) -170(1) 0_555 74_555 5_555 55_5 yes
S(3a) S(3b) O(4a) O(4b) 48(4) 0_555 74_555 5_555 55_5 yes
S(3a) S(3b) O(4b) O(2a) 149(1) 0_555 74_555 5_555 55_5 yes
S(3a) S(3b) O(4b) O(4a) -7.5(8) 0_555 74_555 5_555 55_5 yes
S(3a) S(3b) C(47) F(1a) 83.6(10) 0_555 74_555 5_555 55_5 yes
S(3a) S(3b) C(47) F(1b) -111.9(10) 0_555 74_555 5_555 55_5 yes
S(3a) S(3b) C(47) F(2a) -40(1) 0_555 74_555 5_555 55_5 yes
S(3a) S(3b) C(47) F(2b) 6(1) 0_555 74_555 5_555 55_5 yes
S(3a) S(3b) C(47) F(3a) -167(1) 0_555 74_555 5_555 55_5 yes
S(3a) S(3b) C(47) F(3b) 117(1) 0_555 74_555 5_555 55_5 yes
S(3a) F(2b) F(1a) F(3b) 53(2) 0_555 74_555 5_555 55_5 yes
S(3a) F(2b) F(1a) C(47) 48.6(8) 0_555 74_555 5_555 55_5 yes
S(3a) F(2b) F(2a) F(1b) -33(2) 0_555 74_555 5_555 55_5 yes
S(3a) F(2b) F(2a) C(47) -44.0(10) 0_555 74_555 5_555 55_5 yes
S(3a) F(2b) C(47) S(3b) -1.7(4) 0_555 74_555 5_555 55_5 yes
S(3a) F(2b) C(47) F(1a) -117.5(8) 0_555 74_555 5_555 55_5 yes
S(3a) F(2b) C(47) F(1b) 115(1) 0_555 74_555 5_555 55_5 yes
S(3a) F(2b) C(47) F(2a) 125(1) 0_555 74_555 5_555 55_5 yes
S(3a) F(2b) C(47) F(3a) 147(7) 0_555 74_555 5_555 55_5 yes
S(3a) F(2b) C(47) F(3b) -119.6(9) 0_555 74_555 5_555 55_5 yes
S(3a) O(2a) S(3b) O(2b) -170(1) 0_555 74_555 5_555 55_5 yes
S(3a) O(2a) S(3b) O(3a) 150(1) 0_555 74_555 5_555 55_5 yes
S(3a) O(2a) S(3b) O(3b) 88(1) 0_555 74_555 5_555 55_5 yes
S(3a) O(2a) S(3b) O(4a) 5.2(8) 0_555 74_555 5_555 55_5 yes
S(3a) O(2a) S(3b) O(4b) 26(1) 0_555 74_555 5_555 55_5 yes
S(3a) O(2a) S(3b) C(47) -82.9(8) 0_555 74_555 5_555 55_5 yes
S(3a) O(2a) O(4b) S(3b) -9.8(5) 0_555 74_555 5_555 55_5 yes
S(3a) O(2a) O(4b) O(4a) 21(1) 0_555 74_555 5_555 55_5 yes
S(3a) O(2b) S(3b) O(2a) 31(3) 0_555 74_555 5_555 55_5 yes
S(3a) O(2b) S(3b) O(3a) 177(3) 0_555 74_555 5_555 55_5 yes
S(3a) O(2b) S(3b) O(3b) 166(3) 0_555 74_555 5_555 55_5 yes
S(3a) O(2b) S(3b) O(4a) 4(4) 0_555 74_555 5_555 55_5 yes
S(3a) O(2b) S(3b) O(4b) 41(3) 0_555 74_555 5_555 55_5 yes
S(3a) O(2b) S(3b) C(47) -74(3) 0_555 74_555 5_555 55_5 yes
S(3a) O(2b) O(3a) S(3b) -0.2(3) 0_555 74_555 5_555 55_5 yes
S(3a) O(2b) O(3a) O(3b) 20(2) 0_555 74_555 5_555 55_5 yes
S(3a) O(3a) S(3b) O(2a) -136(1) 0_555 74_555 5_555 55_5 yes
S(3a) O(3a) S(3b) O(2b) -178(1) 0_555 74_555 5_555 55_5 yes
S(3a) O(3a) S(3b) O(3b) -13(1) 0_555 74_555 5_555 55_5 yes
S(3a) O(3a) S(3b) O(4a) 0(1) 0_555 74_555 5_555 55_5 yes
S(3a) O(3a) S(3b) O(4b) -95(1) 0_555 74_555 5_555 55_5 yes
S(3a) O(3a) S(3b) C(47) 97(1) 0_555 74_555 5_555 55_5 yes
S(3a) O(3a) O(2b) S(3b) 0.2(3) 0_555 74_555 5_555 55_5 yes
S(3a) O(3a) O(3b) S(3b) 3.2(4) 0_555 74_555 5_555 55_5 yes
S(3a) O(3b) S(3b) O(2a) -89.7(10) 0_555 74_555 5_555 55_5 yes
S(3a) O(3b) S(3b) O(2b) -175(1) 0_555 74_555 5_555 55_5 yes
S(3a) O(3b) S(3b) O(3a) 170(1) 0_555 74_555 5_555 55_5 yes
S(3a) O(3b) S(3b) O(4a) 1.2(8) 0_555 74_555 5_555 55_5 yes
S(3a) O(3b) S(3b) O(4b) -57.9(9) 0_555 74_555 5_555 55_5 yes
S(3a) O(3b) S(3b) C(47) 81.6(8) 0_555 74_555 5_555 55_5 yes
S(3a) O(3b) O(3a) S(3b) -3.2(4) 0_555 74_555 5_555 55_5 yes
S(3a) O(3b) O(3a) O(2b) -23(2) 0_555 74_555 5_555 55_5 yes
S(3a) O(4a) S(3b) O(2a) -35(4) 0_555 74_555 5_555 55_5 yes
S(3a) O(4a) S(3b) O(2b) -9(8) 0_555 74_555 5_555 55_5 yes
S(3a) O(4a) S(3b) O(3a) 178(4) 0_555 74_555 5_555 55_5 yes
S(3a) O(4a) S(3b) O(3b) -171(4) 0_555 74_555 5_555 55_5 yes
S(3a) O(4a) S(3b) O(4b) -48(4) 0_555 74_555 5_555 55_5 yes
S(3a) O(4a) S(3b) C(47) 69(4) 0_555 74_555 5_555 55_5 yes
S(3a) O(4a) O(4b) S(3b) 3.5(4) 0_555 74_555 5_555 55_5 yes
S(3a) O(4a) O(4b) O(2a) -30(2) 0_555 74_555 5_555 55_5 yes
S(3a) O(4b) S(3b) O(2a) -149(1) 0_555 74_555 5_555 55_5 yes
S(3a) O(4b) S(3b) O(2b) -166(1) 0_555 74_555 5_555 55_5 yes
S(3a) O(4b) S(3b) O(3a) 125(1) 0_555 74_555 5_555 55_5 yes
S(3a) O(4b) S(3b) O(3b) 73.4(9) 0_555 74_555 5_555 55_5 yes
S(3a) O(4b) S(3b) O(4a) 7.5(8) 0_555 74_555 5_555 55_5 yes
S(3a) O(4b) S(3b) C(47) -67.2(9) 0_555 74_555 5_555 55_5 yes
S(3a) O(4b) O(2a) S(3b) 9.8(5) 0_555 74_555 5_555 55_5 yes
S(3a) O(4b) O(4a) S(3b) -3.5(4) 0_555 74_555 5_555 55_5 yes
S(3a) C(47) S(3b) O(2a) 88.6(7) 0_555 74_555 5_555 55_5 yes
S(3a) C(47) S(3b) O(2b) 161(1) 0_555 74_555 5_555 55_5 yes
S(3a) C(47) S(3b) O(3a) -134(1) 0_555 74_555 5_555 55_5 yes
S(3a) C(47) S(3b) O(3b) -85.1(8) 0_555 74_555 5_555 55_5 yes
S(3a) C(47) S(3b) O(4a) -8.4(7) 0_555 74_555 5_555 55_5 yes
S(3a) C(47) S(3b) O(4b) 55.2(9) 0_555 74_555 5_555 55_5 yes
S(3a) C(47) F(1a) F(2b) -71(1) 0_555 74_555 5_555 55_5 yes
S(3a) C(47) F(1a) F(3b) 112(1) 0_555 74_555 5_555 55_5 yes
S(3a) C(47) F(1b) F(2a) 98.6(9) 0_555 74_555 5_555 55_5 yes
S(3a) C(47) F(1b) F(3a) -97(1) 0_555 74_555 5_555 55_5 yes
S(3a) C(47) F(2a) F(1b) -112.0(8) 0_555 74_555 5_555 55_5 yes
S(3a) C(47) F(2a) F(2b) 57(1) 0_555 74_555 5_555 55_5 yes
S(3a) C(47) F(2b) F(1a) 117.5(8) 0_555 74_555 5_555 55_5 yes
S(3a) C(47) F(2b) F(2a) -125(1) 0_555 74_555 5_555 55_5 yes
S(3a) C(47) F(3a) F(1b) 109.8(9) 0_555 74_555 5_555 55_5 yes
S(3a) C(47) F(3a) F(3b) -117.9(9) 0_555 74_555 5_555 55_5 yes
S(3a) C(47) F(3b) F(1a) -83(1) 0_555 74_555 5_555 55_5 yes
S(3a) C(47) F(3b) F(3a) 105(1) 0_555 74_555 5_555 55_5 yes
S(3b) S(3a) F(2b) F(1a) -33(1) 0_555 74_555 5_555 55_5 yes
S(3b) S(3a) F(2b) F(2a) 52(2) 0_555 74_555 5_555 55_5 yes
S(3b) S(3a) F(2b) C(47) 7(1) 0_555 74_555 5_555 55_5 yes
S(3b) S(3a) O(2a) O(4b) 148(1) 0_555 74_555 5_555 55_5 yes
S(3b) S(3a) O(2b) O(3a) 2(3) 0_555 74_555 5_555 55_5 yes
S(3b) S(3a) O(3a) O(2b) -1(1) 0_555 74_555 5_555 55_5 yes
S(3b) S(3a) O(3a) O(3b) -164(1) 0_555 74_555 5_555 55_5 yes
S(3b) S(3a) O(3b) O(3a) 8(1) 0_555 74_555 5_555 55_5 yes
S(3b) S(3a) O(4a) O(4b) -129(4) 0_555 74_555 5_555 55_5 yes
S(3b) S(3a) O(4b) O(2a) -30(1) 0_555 74_555 5_555 55_5 yes
S(3b) S(3a) O(4b) O(4a) 170(1) 0_555 74_555 5_555 55_5 yes
S(3b) S(3a) C(47) F(1a) -103.2(9) 0_555 74_555 5_555 55_5 yes
S(3b) S(3a) C(47) F(1b) 74(1) 0_555 74_555 5_555 55_5 yes
S(3b) S(3a) C(47) F(2a) 143.5(9) 0_555 74_555 5_555 55_5 yes
S(3b) S(3a) C(47) F(2b) -173(1) 0_555 74_555 5_555 55_5 yes
S(3b) S(3a) C(47) F(3a) 13(1) 0_555 74_555 5_555 55_5 yes
S(3b) S(3a) C(47) F(3b) -70(1) 0_555 74_555 5_555 55_5 yes
S(3b) O(2a) S(3a) F(2b) 120(1) 0_555 74_555 5_555 55_5 yes
S(3b) O(2a) S(3a) O(2b) 8(1) 0_555 74_555 5_555 55_5 yes
S(3b) O(2a) S(3a) O(3a) -18.4(8) 0_555 74_555 5_555 55_5 yes
S(3b) O(2a) S(3a) O(3b) -52.5(8) 0_555 74_555 5_555 55_5 yes
S(3b) O(2a) S(3a) O(4a) -172(1) 0_555 74_555 5_555 55_5 yes
S(3b) O(2a) S(3a) O(4b) -148(1) 0_555 74_555 5_555 55_5 yes
S(3b) O(2a) S(3a) C(47) 77.1(7) 0_555 74_555 5_555 55_5 yes
S(3b) O(2a) O(4b) O(4a) 31(1) 0_555 74_555 5_555 55_5 yes
S(3b) O(2b) S(3a) F(2b) 108(3) 0_555 74_555 5_555 55_5 yes
S(3b) O(2b) S(3a) O(2a) -146(4) 0_555 74_555 5_555 55_5 yes
S(3b) O(2b) S(3a) O(3a) -2(3) 0_555 74_555 5_555 55_5 yes
S(3b) O(2b) S(3a) O(3b) -12(3) 0_555 74_555 5_555 55_5 yes
S(3b) O(2b) S(3a) O(4a) -155(21) 0_555 74_555 5_555 55_5 yes
S(3b) O(2b) S(3a) O(4b) -134(3) 0_555 74_555 5_555 55_5 yes
S(3b) O(2b) S(3a) C(47) 101(3) 0_555 74_555 5_555 55_5 yes
S(3b) O(2b) O(3a) O(3b) 21(2) 0_555 74_555 5_555 55_5 yes
S(3b) O(3a) S(3a) F(2b) -102(1) 0_555 74_555 5_555 55_5 yes
S(3b) O(3a) S(3a) O(2a) 32(1) 0_555 74_555 5_555 55_5 yes
S(3b) O(3a) S(3a) O(2b) 1(1) 0_555 74_555 5_555 55_5 yes
S(3b) O(3a) S(3a) O(3b) 164(1) 0_555 74_555 5_555 55_5 yes
S(3b) O(3a) S(3a) O(4a) 179(1) 0_555 74_555 5_555 55_5 yes
S(3b) O(3a) S(3a) O(4b) 59(1) 0_555 74_555 5_555 55_5 yes
S(3b) O(3a) S(3a) C(47) -71(1) 0_555 74_555 5_555 55_5 yes
S(3b) O(3b) S(3a) F(2b) -121(1) 0_555 74_555 5_555 55_5 yes
S(3b) O(3b) S(3a) O(2a) 52.2(8) 0_555 74_555 5_555 55_5 yes
S(3b) O(3b) S(3a) O(2b) 3.3(9) 0_555 74_555 5_555 55_5 yes
S(3b) O(3b) S(3a) O(3a) -8(1) 0_555 74_555 5_555 55_5 yes
S(3b) O(3b) S(3a) O(4a) -178(1) 0_555 74_555 5_555 55_5 yes
S(3b) O(3b) S(3a) O(4b) 89(1) 0_555 74_555 5_555 55_5 yes
S(3b) O(3b) S(3a) C(47) -73.0(7) 0_555 74_555 5_555 55_5 yes
S(3b) O(3b) O(3a) O(2b) -20(2) 0_555 74_555 5_555 55_5 yes
S(3b) O(4a) S(3a) F(2b) -111(4) 0_555 74_555 5_555 55_5 yes
S(3b) O(4a) S(3a) O(2a) 141(5) 0_555 74_555 5_555 55_5 yes
S(3b) O(4a) S(3a) O(2b) 151(25) 0_555 74_555 5_555 55_5 yes
S(3b) O(4a) S(3a) O(3a) -1(4) 0_555 74_555 5_555 55_5 yes
S(3b) O(4a) S(3a) O(3b) 7(4) 0_555 74_555 5_555 55_5 yes
S(3b) O(4a) S(3a) O(4b) 129(4) 0_555 74_555 5_555 55_5 yes
S(3b) O(4a) S(3a) C(47) -107(4) 0_555 74_555 5_555 55_5 yes
S(3b) O(4a) O(4b) O(2a) -34(2) 0_555 74_555 5_555 55_5 yes
S(3b) O(4b) S(3a) F(2b) 134(1) 0_555 74_555 5_555 55_5 yes
S(3b) O(4b) S(3a) O(2a) 30(1) 0_555 74_555 5_555 55_5 yes
S(3b) O(4b) S(3a) O(2b) 10.5(10) 0_555 74_555 5_555 55_5 yes
S(3b) O(4b) S(3a) O(3a) -29.1(9) 0_555 74_555 5_555 55_5 yes
S(3b) O(4b) S(3a) O(3b) -74.6(9) 0_555 74_555 5_555 55_5 yes
S(3b) O(4b) S(3a) O(4a) -170(1) 0_555 74_555 5_555 55_5 yes
S(3b) O(4b) S(3a) C(47) 86.0(9) 0_555 74_555 5_555 55_5 yes
S(3b) C(47) S(3a) F(2b) 173(1) 0_555 74_555 5_555 55_5 yes
S(3b) C(47) S(3a) O(2a) -69.1(7) 0_555 74_555 5_555 55_5 yes
S(3b) C(47) S(3a) O(2b) -14.4(9) 0_555 74_555 5_555 55_5 yes
S(3b) C(47) S(3a) O(3a) 32.4(8) 0_555 74_555 5_555 55_5 yes
S(3b) C(47) S(3a) O(3b) 67.0(7) 0_555 74_555 5_555 55_5 yes
S(3b) C(47) S(3a) O(4a) 168(1) 0_555 74_555 5_555 55_5 yes
S(3b) C(47) S(3a) O(4b) -95(1) 0_555 74_555 5_555 55_5 yes
S(3b) C(47) F(1a) F(2b) -87(1) 0_555 74_555 5_555 55_5 yes
S(3b) C(47) F(1a) F(3b) 96(1) 0_555 74_555 5_555 55_5 yes
S(3b) C(47) F(1b) F(2a) 114.3(8) 0_555 74_555 5_555 55_5 yes
S(3b) C(47) F(1b) F(3a) -82(1) 0_555 74_555 5_555 55_5 yes
S(3b) C(47) F(2a) F(1b) -101.6(9) 0_555 74_555 5_555 55_5 yes
S(3b) C(47) F(2a) F(2b) 68(1) 0_555 74_555 5_555 55_5 yes
S(3b) C(47) F(2b) F(1a) 115.8(7) 0_555 74_555 5_555 55_5 yes
S(3b) C(47) F(2b) F(2a) -127(1) 0_555 74_555 5_555 55_5 yes
S(3b) C(47) F(3a) F(1b) 113.3(9) 0_555 74_555 5_555 55_5 yes
S(3b) C(47) F(3a) F(3b) -114.4(7) 0_555 74_555 5_555 55_5 yes
S(3b) C(47) F(3b) F(1a) -98(1) 0_555 74_555 5_555 55_5 yes
S(3b) C(47) F(3b) F(3a) 89(1) 0_555 74_555 5_555 55_5 yes
P(1) Ru(1) W(1) O(1) -32.5(1) 0_555 74_555 5_555 55_5 yes
P(1) Ru(1) W(1) C(1) 113.0(4) 0_555 74_555 5_555 55_5 yes
P(1) Ru(1) W(1) C(2) 106.0(2) 0_555 74_555 5_555 55_5 yes
P(1) Ru(1) W(1) C(3) 137.2(2) 0_555 74_555 5_555 55_5 yes
P(1) Ru(1) W(1) C(4) 173.8(2) 0_555 74_555 5_555 55_5 yes
P(1) Ru(1) W(1) C(5) -166.5(3) 0_555 74_555 5_555 55_5 yes
P(1) Ru(1) P(2) C(29) 87.3(2) 0_555 74_555 5_555 55_5 yes
P(1) Ru(1) P(2) C(35) -155.9(1) 0_555 74_555 5_555 55_5 yes
P(1) Ru(1) P(2) C(41) -42.1(2) 0_555 74_555 5_555 55_5 yes
P(1) C(11) C(12) C(13) -172.2(4) 0_555 74_555 5_555 55_5 yes
P(1) C(11) C(16) C(15) 173.8(4) 0_555 74_555 5_555 55_5 yes
P(1) C(17) C(18) C(19) 177.5(4) 0_555 74_555 5_555 55_5 yes
P(1) C(17) C(22) C(21) -177.5(4) 0_555 74_555 5_555 55_5 yes
P(1) C(23) C(24) C(25) -174.7(5) 0_555 74_555 5_555 55_5 yes
P(1) C(23) C(28) C(27) 176.4(4) 0_555 74_555 5_555 55_5 yes
P(2) Ru(1) W(1) O(1) 126.1(1) 0_555 74_555 5_555 55_5 yes
P(2) Ru(1) W(1) C(1) -88.4(4) 0_555 74_555 5_555 55_5 yes
P(2) Ru(1) W(1) C(2) -95.4(2) 0_555 74_555 5_555 55_5 yes
P(2) Ru(1) W(1) C(3) -64.2(2) 0_555 74_555 5_555 55_5 yes
P(2) Ru(1) W(1) C(4) -27.6(2) 0_555 74_555 5_555 55_5 yes
P(2) Ru(1) W(1) C(5) -7.9(3) 0_555 74_555 5_555 55_5 yes
P(2) Ru(1) P(1) C(11) 95.2(2) 0_555 74_555 5_555 55_5 yes
P(2) Ru(1) P(1) C(17) -28.9(2) 0_555 74_555 5_555 55_5 yes
P(2) Ru(1) P(1) C(23) -146.9(2) 0_555 74_555 5_555 55_5 yes
P(2) C(29) C(30) C(31) -177.2(4) 0_555 74_555 5_555 55_5 yes
P(2) C(29) C(34) C(33) 177.9(4) 0_555 74_555 5_555 55_5 yes
P(2) C(35) C(36) C(37) 179.3(4) 0_555 74_555 5_555 55_5 yes
P(2) C(35) C(40) C(39) 179.6(4) 0_555 74_555 5_555 55_5 yes
P(2) C(41) C(42) C(43) 175.6(4) 0_555 74_555 5_555 55_5 yes
P(2) C(41) C(46) C(45) -175.9(4) 0_555 74_555 5_555 55_5 yes
F(1a) F(2b) S(3a) O(2a) -120(1) 0_555 74_555 5_555 55_5 yes
F(1a) F(2b) S(3a) O(2b) -50(1) 0_555 74_555 5_555 55_5 yes
F(1a) F(2b) S(3a) O(3a) 8(1) 0_555 74_555 5_555 55_5 yes
F(1a) F(2b) S(3a) O(3b) 53(1) 0_555 74_555 5_555 55_5 yes
F(1a) F(2b) S(3a) O(4a) 132(1) 0_555 74_555 5_555 55_5 yes
F(1a) F(2b) S(3a) O(4b) -154(1) 0_555 74_555 5_555 55_5 yes
F(1a) F(2b) S(3a) C(47) -41.5(9) 0_555 74_555 5_555 55_5 yes
F(1a) F(2b) F(2a) F(1b) 51(2) 0_555 74_555 5_555 55_5 yes
F(1a) F(2b) F(2a) C(47) 41.6(9) 0_555 74_555 5_555 55_5 yes
F(1a) F(2b) C(47) F(1b) -126(1) 0_555 74_555 5_555 55_5 yes
F(1a) F(2b) C(47) F(2a) -117(1) 0_555 74_555 5_555 55_5 yes
F(1a) F(2b) C(47) F(3a) -95(7) 0_555 74_555 5_555 55_5 yes
F(1a) F(2b) C(47) F(3b) -2(1) 0_555 74_555 5_555 55_5 yes
F(1a) F(3b) F(3a) F(1b) 26(2) 0_555 74_555 5_555 55_5 yes
F(1a) F(3b) F(3a) C(47) -11(1) 0_555 74_555 5_555 55_5 yes
F(1a) F(3b) C(47) F(1b) 130(1) 0_555 74_555 5_555 55_5 yes
F(1a) F(3b) C(47) F(2a) 59(1) 0_555 74_555 5_555 55_5 yes
F(1a) F(3b) C(47) F(2b) 4(1) 0_555 74_555 5_555 55_5 yes
F(1a) F(3b) C(47) F(3a) 171(1) 0_555 74_555 5_555 55_5 yes
F(1a) C(47) S(3a) F(2b) 70(1) 0_555 74_555 5_555 55_5 yes
F(1a) C(47) S(3a) O(2a) -172.3(7) 0_555 74_555 5_555 55_5 yes
F(1a) C(47) S(3a) O(2b) -117(1) 0_555 74_555 5_555 55_5 yes
F(1a) C(47) S(3a) O(3a) -70.8(9) 0_555 74_555 5_555 55_5 yes
F(1a) C(47) S(3a) O(3b) -36.2(9) 0_555 74_555 5_555 55_5 yes
F(1a) C(47) S(3a) O(4a) 65.0(10) 0_555 74_555 5_555 55_5 yes
F(1a) C(47) S(3a) O(4b) 161(1) 0_555 74_555 5_555 55_5 yes
F(1a) C(47) S(3b) O(2a) 172.2(7) 0_555 74_555 5_555 55_5 yes
F(1a) C(47) S(3b) O(2b) -114(1) 0_555 74_555 5_555 55_5 yes
F(1a) C(47) S(3b) O(3a) -50(1) 0_555 74_555 5_555 55_5 yes
F(1a) C(47) S(3b) O(3b) -1(1) 0_555 74_555 5_555 55_5 yes
F(1a) C(47) S(3b) O(4a) 75.2(9) 0_555 74_555 5_555 55_5 yes
F(1a) C(47) S(3b) O(4b) 138.8(10) 0_555 74_555 5_555 55_5 yes
F(1a) C(47) F(1b) F(2a) -83(1) 0_555 74_555 5_555 55_5 yes
F(1a) C(47) F(1b) F(3a) 79(1) 0_555 74_555 5_555 55_5 yes
F(1a) C(47) F(2a) F(1b) 127.6(10) 0_555 74_555 5_555 55_5 yes
F(1a) C(47) F(2a) F(2b) -62(1) 0_555 74_555 5_555 55_5 yes
F(1a) C(47) F(2b) F(2a) 117(1) 0_555 74_555 5_555 55_5 yes
F(1a) C(47) F(3a) F(1b) -127.8(10) 0_555 74_555 5_555 55_5 yes
F(1a) C(47) F(3a) F(3b) 4.5(7) 0_555 74_555 5_555 55_5 yes
F(1a) C(47) F(3b) F(3a) -171(1) 0_555 74_555 5_555 55_5 yes
F(1b) F(2a) F(2b) C(47) 10(1) 0_555 74_555 5_555 55_5 yes
F(1b) F(2a) C(47) F(2b) -169(1) 0_555 74_555 5_555 55_5 yes
F(1b) F(2a) C(47) F(3a) 15(1) 0_555 74_555 5_555 55_5 yes
F(1b) F(2a) C(47) F(3b) 101(1) 0_555 74_555 5_555 55_5 yes
F(1b) F(3a) F(3b) C(47) 38.7(10) 0_555 74_555 5_555 55_5 yes
F(1b) F(3a) C(47) F(2a) -16(1) 0_555 74_555 5_555 55_5 yes
F(1b) F(3a) C(47) F(2b) -35(7) 0_555 74_555 5_555 55_5 yes
F(1b) F(3a) C(47) F(3b) -132(1) 0_555 74_555 5_555 55_5 yes
F(1b) C(47) S(3a) F(2b) -111(1) 0_555 74_555 5_555 55_5 yes
F(1b) C(47) S(3a) O(2a) 5.8(9) 0_555 74_555 5_555 55_5 yes
F(1b) C(47) S(3a) O(2b) 60(1) 0_555 74_555 5_555 55_5 yes
F(1b) C(47) S(3a) O(3a) 107.3(10) 0_555 74_555 5_555 55_5 yes
F(1b) C(47) S(3a) O(3b) 141.9(9) 0_555 74_555 5_555 55_5 yes
F(1b) C(47) S(3a) O(4a) -116(1) 0_555 74_555 5_555 55_5 yes
F(1b) C(47) S(3a) O(4b) -20(1) 0_555 74_555 5_555 55_5 yes
F(1b) C(47) S(3b) O(2a) -23.3(9) 0_555 74_555 5_555 55_5 yes
F(1b) C(47) S(3b) O(2b) 49(1) 0_555 74_555 5_555 55_5 yes
F(1b) C(47) S(3b) O(3a) 114(1) 0_555 74_555 5_555 55_5 yes
F(1b) C(47) S(3b) O(3b) 163.0(8) 0_555 74_555 5_555 55_5 yes
F(1b) C(47) S(3b) O(4a) -120.3(9) 0_555 74_555 5_555 55_5 yes
F(1b) C(47) S(3b) O(4b) -56(1) 0_555 74_555 5_555 55_5 yes
F(1b) C(47) F(1a) F(2b) 110(1) 0_555 74_555 5_555 55_5 yes
F(1b) C(47) F(1a) F(3b) -65(1) 0_555 74_555 5_555 55_5 yes
F(1b) C(47) F(2a) F(2b) 169(1) 0_555 74_555 5_555 55_5 yes
F(1b) C(47) F(2b) F(2a) -9(1) 0_555 74_555 5_555 55_5 yes
F(1b) C(47) F(3a) F(3b) 132(1) 0_555 74_555 5_555 55_5 yes
F(1b) C(47) F(3b) F(3a) -41.3(10) 0_555 74_555 5_555 55_5 yes
F(2a) F(1b) F(3a) F(3b) -16(1) 0_555 74_555 5_555 55_5 yes
F(2a) F(1b) F(3a) C(47) 17(1) 0_555 74_555 5_555 55_5 yes
F(2a) F(1b) C(47) F(2b) 8(1) 0_555 74_555 5_555 55_5 yes
F(2a) F(1b) C(47) F(3a) -163(1) 0_555 74_555 5_555 55_5 yes
F(2a) F(1b) C(47) F(3b) -113(1) 0_555 74_555 5_555 55_5 yes
F(2a) F(2b) S(3a) O(2a) -33(2) 0_555 74_555 5_555 55_5 yes
F(2a) F(2b) S(3a) O(2b) 35(2) 0_555 74_555 5_555 55_5 yes
F(2a) F(2b) S(3a) O(3a) 94(2) 0_555 74_555 5_555 55_5 yes
F(2a) F(2b) S(3a) O(3b) 140(1) 0_555 74_555 5_555 55_5 yes
F(2a) F(2b) S(3a) O(4a) -141(2) 0_555 74_555 5_555 55_5 yes
F(2a) F(2b) S(3a) O(4b) -67(2) 0_555 74_555 5_555 55_5 yes
F(2a) F(2b) S(3a) C(47) 45(1) 0_555 74_555 5_555 55_5 yes
F(2a) F(2b) F(1a) F(3b) -45(2) 0_555 74_555 5_555 55_5 yes
F(2a) F(2b) F(1a) C(47) -49(1) 0_555 74_555 5_555 55_5 yes
F(2a) F(2b) C(47) F(3a) 21(8) 0_555 74_555 5_555 55_5 yes
F(2a) F(2b) C(47) F(3b) 115(1) 0_555 74_555 5_555 55_5 yes
F(2a) C(47) S(3a) F(2b) -42(1) 0_555 74_555 5_555 55_5 yes
F(2a) C(47) S(3a) O(2a) 74.4(8) 0_555 74_555 5_555 55_5 yes
F(2a) C(47) S(3a) O(2b) 129(1) 0_555 74_555 5_555 55_5 yes
F(2a) C(47) S(3a) O(3a) 175.9(9) 0_555 74_555 5_555 55_5 yes
F(2a) C(47) S(3a) O(3b) -149.5(8) 0_555 74_555 5_555 55_5 yes
F(2a) C(47) S(3a) O(4a) -48(1) 0_555 74_555 5_555 55_5 yes
F(2a) C(47) S(3a) O(4b) 48(1) 0_555 74_555 5_555 55_5 yes
F(2a) C(47) S(3b) O(2a) 47.7(10) 0_555 74_555 5_555 55_5 yes
F(2a) C(47) S(3b) O(2b) 120(1) 0_555 74_555 5_555 55_5 yes
F(2a) C(47) S(3b) O(3a) -174(1) 0_555 74_555 5_555 55_5 yes
F(2a) C(47) S(3b) O(3b) -126.1(9) 0_555 74_555 5_555 55_5 yes
F(2a) C(47) S(3b) O(4a) -49.3(10) 0_555 74_555 5_555 55_5 yes
F(2a) C(47) S(3b) O(4b) 14(1) 0_555 74_555 5_555 55_5 yes
F(2a) C(47) F(1a) F(2b) 45(1) 0_555 74_555 5_555 55_5 yes
F(2a) C(47) F(1a) F(3b) -130(1) 0_555 74_555 5_555 55_5 yes
F(2a) C(47) F(1b) F(3a) 163(1) 0_555 74_555 5_555 55_5 yes
F(2a) C(47) F(3a) F(3b) 115(1) 0_555 74_555 5_555 55_5 yes
F(2a) C(47) F(3b) F(3a) -111(1) 0_555 74_555 5_555 55_5 yes
F(2b) S(3a) S(3b) O(2a) -111(1) 0_555 74_555 5_555 55_5 yes
F(2b) S(3a) S(3b) O(2b) -81(3) 0_555 74_555 5_555 55_5 yes
F(2b) S(3a) S(3b) O(3a) 101(1) 0_555 74_555 5_555 55_5 yes
F(2b) S(3a) S(3b) O(3b) 111(1) 0_555 74_555 5_555 55_5 yes
F(2b) S(3a) S(3b) O(4a) 103(5) 0_555 74_555 5_555 55_5 yes
F(2b) S(3a) S(3b) O(4b) -127(1) 0_555 74_555 5_555 55_5 yes
F(2b) S(3a) S(3b) C(47) -5(1) 0_555 74_555 5_555 55_5 yes
F(2b) S(3a) O(2a) O(4b) -90(1) 0_555 74_555 5_555 55_5 yes
F(2b) S(3a) O(2b) O(3a) 110(1) 0_555 74_555 5_555 55_5 yes
F(2b) S(3a) O(3a) O(2b) -103(1) 0_555 74_555 5_555 55_5 yes
F(2b) S(3a) O(3a) O(3b) 92(1) 0_555 74_555 5_555 55_5 yes
F(2b) S(3a) O(3b) O(3a) -112(1) 0_555 74_555 5_555 55_5 yes
F(2b) S(3a) O(4a) O(4b) 118(1) 0_555 74_555 5_555 55_5 yes
F(2b) S(3a) O(4b) O(2a) 104(1) 0_555 74_555 5_555 55_5 yes
F(2b) S(3a) O(4b) O(4a) -54(1) 0_555 74_555 5_555 55_5 yes
F(2b) S(3a) C(47) F(3a) -172(1) 0_555 74_555 5_555 55_5 yes
F(2b) S(3a) C(47) F(3b) 103(1) 0_555 74_555 5_555 55_5 yes
F(2b) F(1a) F(3b) F(3a) 6(3) 0_555 74_555 5_555 55_5 yes
F(2b) F(1a) F(3b) C(47) -4(1) 0_555 74_555 5_555 55_5 yes
F(2b) F(1a) C(47) F(3a) 167(1) 0_555 74_555 5_555 55_5 yes
F(2b) F(1a) C(47) F(3b) 175(1) 0_555 74_555 5_555 55_5 yes
F(2b) F(2a) F(1b) F(3a) -30(2) 0_555 74_555 5_555 55_5 yes
F(2b) F(2a) F(1b) C(47) -11(2) 0_555 74_555 5_555 55_5 yes
F(2b) F(2a) C(47) F(3a) -174(2) 0_555 74_555 5_555 55_5 yes
F(2b) F(2a) C(47) F(3b) -88(1) 0_555 74_555 5_555 55_5 yes
F(2b) C(47) S(3a) O(2a) 117(1) 0_555 74_555 5_555 55_5 yes
F(2b) C(47) S(3a) O(2b) 172(1) 0_555 74_555 5_555 55_5 yes
F(2b) C(47) S(3a) O(3a) -141(1) 0_555 74_555 5_555 55_5 yes
F(2b) C(47) S(3a) O(3b) -106(1) 0_555 74_555 5_555 55_5 yes
F(2b) C(47) S(3a) O(4a) -5(1) 0_555 74_555 5_555 55_5 yes
F(2b) C(47) S(3a) O(4b) 91(1) 0_555 74_555 5_555 55_5 yes
F(2b) C(47) S(3b) O(2a) 94(1) 0_555 74_555 5_555 55_5 yes
F(2b) C(47) S(3b) O(2b) 167(1) 0_555 74_555 5_555 55_5 yes
F(2b) C(47) S(3b) O(3a) -127(1) 0_555 74_555 5_555 55_5 yes
F(2b) C(47) S(3b) O(3b) -78(1) 0_555 74_555 5_555 55_5 yes
F(2b) C(47) S(3b) O(4a) -2(1) 0_555 74_555 5_555 55_5 yes
F(2b) C(47) S(3b) O(4b) 61(1) 0_555 74_555 5_555 55_5 yes
F(2b) C(47) F(1a) F(3b) -175(1) 0_555 74_555 5_555 55_5 yes
F(2b) C(47) F(1b) F(3a) 172(1) 0_555 74_555 5_555 55_5 yes
F(2b) C(47) F(3a) F(3b) 96(7) 0_555 74_555 5_555 55_5 yes
F(2b) C(47) F(3b) F(3a) -167(1) 0_555 74_555 5_555 55_5 yes
F(3a) F(1b) F(2a) C(47) -18(1) 0_555 74_555 5_555 55_5 yes
F(3a) F(1b) C(47) F(3b) 50(1) 0_555 74_555 5_555 55_5 yes
F(3a) F(3b) F(1a) C(47) 10(1) 0_555 74_555 5_555 55_5 yes
F(3a) C(47) S(3a) O(2a) -55(1) 0_555 74_555 5_555 55_5 yes
F(3a) C(47) S(3a) O(2b) 0(1) 0_555 74_555 5_555 55_5 yes
F(3a) C(47) S(3a) O(3a) 45(1) 0_555 74_555 5_555 55_5 yes
F(3a) C(47) S(3a) O(3b) 80(1) 0_555 74_555 5_555 55_5 yes
F(3a) C(47) S(3a) O(4a) -178(1) 0_555 74_555 5_555 55_5 yes
F(3a) C(47) S(3a) O(4b) -81(1) 0_555 74_555 5_555 55_5 yes
F(3a) C(47) S(3b) O(2a) -78.8(9) 0_555 74_555 5_555 55_5 yes
F(3a) C(47) S(3b) O(2b) -5(1) 0_555 74_555 5_555 55_5 yes
F(3a) C(47) S(3b) O(3a) 58(1) 0_555 74_555 5_555 55_5 yes
F(3a) C(47) S(3b) O(3b) 107.5(10) 0_555 74_555 5_555 55_5 yes
F(3a) C(47) S(3b) O(4a) -175.7(10) 0_555 74_555 5_555 55_5 yes
F(3a) C(47) S(3b) O(4b) -112(1) 0_555 74_555 5_555 55_5 yes
F(3a) C(47) F(1a) F(3b) -8(1) 0_555 74_555 5_555 55_5 yes
F(3b) F(1a) F(2b) C(47) 4(2) 0_555 74_555 5_555 55_5 yes
F(3b) F(3a) F(1b) C(47) -34.5(8) 0_555 74_555 5_555 55_5 yes
F(3b) C(47) S(3a) O(2a) -139.3(9) 0_555 74_555 5_555 55_5 yes
F(3b) C(47) S(3a) O(2b) -84(1) 0_555 74_555 5_555 55_5 yes
F(3b) C(47) S(3a) O(3a) -37(1) 0_555 74_555 5_555 55_5 yes
F(3b) C(47) S(3a) O(3b) -3(1) 0_555 74_555 5_555 55_5 yes
F(3b) C(47) S(3a) O(4a) 98(1) 0_555 74_555 5_555 55_5 yes
F(3b) C(47) S(3a) O(4b) -165(1) 0_555 74_555 5_555 55_5 yes
F(3b) C(47) S(3b) O(2a) -154.2(8) 0_555 74_555 5_555 55_5 yes
F(3b) C(47) S(3b) O(2b) -81(1) 0_555 74_555 5_555 55_5 yes
F(3b) C(47) S(3b) O(3a) -16(1) 0_555 74_555 5_555 55_5 yes
F(3b) C(47) S(3b) O(3b) 32(1) 0_555 74_555 5_555 55_5 yes
F(3b) C(47) S(3b) O(4a) 108.8(10) 0_555 74_555 5_555 55_5 yes
F(3b) C(47) S(3b) O(4b) 172(1) 0_555 74_555 5_555 55_5 yes
O(1) W(1) C(1) C(2) 138.0(3) 0_555 74_555 5_555 55_5 yes
O(1) W(1) C(1) C(5) -104.8(4) 0_555 74_555 5_555 55_5 yes
O(1) W(1) C(1) C(6) 15.7(5) 0_555 74_555 5_555 55_5 yes
O(1) W(1) C(2) C(1) -45.0(4) 0_555 74_555 5_555 55_5 yes
O(1) W(1) C(2) C(3) -160.6(3) 0_555 74_555 5_555 55_5 yes
O(1) W(1) C(2) C(7) 79.5(6) 0_555 74_555 5_555 55_5 yes
O(1) W(1) C(3) C(2) 30.1(5) 0_555 74_555 5_555 55_5 yes
O(1) W(1) C(3) C(4) -85.3(5) 0_555 74_555 5_555 55_5 yes
O(1) W(1) C(3) C(8) 151.1(7) 0_555 74_555 5_555 55_5 yes
O(1) W(1) C(4) C(3) 128.3(4) 0_555 74_555 5_555 55_5 yes
O(1) W(1) C(4) C(5) 12.9(5) 0_555 74_555 5_555 55_5 yes
O(1) W(1) C(4) C(9) -108.6(7) 0_555 74_555 5_555 55_5 yes
O(1) W(1) C(5) C(1) 74.6(3) 0_555 74_555 5_555 55_5 yes
O(1) W(1) C(5) C(4) -169.8(4) 0_555 74_555 5_555 55_5 yes
O(1) W(1) C(5) C(10) -48.0(6) 0_555 74_555 5_555 55_5 yes
O(2a) S(3a) S(3b) O(2b) 30(3) 0_555 74_555 5_555 55_5 yes
O(2a) S(3a) S(3b) O(3a) -146(1) 0_555 74_555 5_555 55_5 yes
O(2a) S(3a) S(3b) O(3b) -136.5(5) 0_555 74_555 5_555 55_5 yes
O(2a) S(3a) S(3b) O(4a) -144(4) 0_555 74_555 5_555 55_5 yes
O(2a) S(3a) S(3b) O(4b) -15.8(9) 0_555 74_555 5_555 55_5 yes
O(2a) S(3a) S(3b) C(47) 106.2(4) 0_555 74_555 5_555 55_5 yes
O(2a) S(3a) F(2b) C(47) -78(1) 0_555 74_555 5_555 55_5 yes
O(2a) S(3a) O(2b) O(3a) -143(1) 0_555 74_555 5_555 55_5 yes
O(2a) S(3a) O(3a) O(2b) 31(1) 0_555 74_555 5_555 55_5 yes
O(2a) S(3a) O(3a) O(3b) -132.6(9) 0_555 74_555 5_555 55_5 yes
O(2a) S(3a) O(3b) O(3a) 61(1) 0_555 74_555 5_555 55_5 yes
O(2a) S(3a) O(4a) O(4b) 11.9(9) 0_555 74_555 5_555 55_5 yes
O(2a) S(3a) O(4b) O(4a) -159(1) 0_555 74_555 5_555 55_5 yes
O(2a) S(3b) S(3a) O(2b) -30(3) 0_555 74_555 5_555 55_5 yes
O(2a) S(3b) S(3a) O(3a) 146(1) 0_555 74_555 5_555 55_5 yes
O(2a) S(3b) S(3a) O(3b) 136.5(5) 0_555 74_555 5_555 55_5 yes
O(2a) S(3b) S(3a) O(4a) 144(4) 0_555 74_555 5_555 55_5 yes
O(2a) S(3b) S(3a) O(4b) 15.8(9) 0_555 74_555 5_555 55_5 yes
O(2a) S(3b) S(3a) C(47) -106.2(4) 0_555 74_555 5_555 55_5 yes
O(2a) S(3b) O(2b) O(3a) -145(1) 0_555 74_555 5_555 55_5 yes
O(2a) S(3b) O(3a) O(2b) 42(1) 0_555 74_555 5_555 55_5 yes
O(2a) S(3b) O(3a) O(3b) -122.8(10) 0_555 74_555 5_555 55_5 yes
O(2a) S(3b) O(3b) O(3a) 100(1) 0_555 74_555 5_555 55_5 yes
O(2a) S(3b) O(4a) O(4b) 12.3(8) 0_555 74_555 5_555 55_5 yes
O(2a) S(3b) O(4b) O(4a) -156(1) 0_555 74_555 5_555 55_5 yes
O(2a) O(4b) S(3a) O(2b) -19(1) 0_555 74_555 5_555 55_5 yes
O(2a) O(4b) S(3a) O(3a) -59(1) 0_555 74_555 5_555 55_5 yes
O(2a) O(4b) S(3a) O(3b) -104(1) 0_555 74_555 5_555 55_5 yes
O(2a) O(4b) S(3a) O(4a) 159(1) 0_555 74_555 5_555 55_5 yes
O(2a) O(4b) S(3a) C(47) 55(1) 0_555 74_555 5_555 55_5 yes
O(2a) O(4b) S(3b) O(2b) -16(1) 0_555 74_555 5_555 55_5 yes
O(2a) O(4b) S(3b) O(3a) -84(1) 0_555 74_555 5_555 55_5 yes
O(2a) O(4b) S(3b) O(3b) -137(1) 0_555 74_555 5_555 55_5 yes
O(2a) O(4b) S(3b) O(4a) 156(1) 0_555 74_555 5_555 55_5 yes
O(2a) O(4b) S(3b) C(47) 82(1) 0_555 74_555 5_555 55_5 yes
O(2b) S(3a) S(3b) O(3a) -176(4) 0_555 74_555 5_555 55_5 yes
O(2b) S(3a) S(3b) O(3b) -166(3) 0_555 74_555 5_555 55_5 yes
O(2b) S(3a) S(3b) O(4a) -174(4) 0_555 74_555 5_555 55_5 yes
O(2b) S(3a) S(3b) O(4b) -46(3) 0_555 74_555 5_555 55_5 yes
O(2b) S(3a) S(3b) C(47) 75(3) 0_555 74_555 5_555 55_5 yes
O(2b) S(3a) F(2b) C(47) -9(1) 0_555 74_555 5_555 55_5 yes
O(2b) S(3a) O(2a) O(4b) 156(1) 0_555 74_555 5_555 55_5 yes
O(2b) S(3a) O(3a) O(3b) -163(1) 0_555 74_555 5_555 55_5 yes
O(2b) S(3a) O(3b) O(3a) 12(1) 0_555 74_555 5_555 55_5 yes
O(2b) S(3a) O(4a) O(4b) 21(22) 0_555 74_555 5_555 55_5 yes
O(2b) S(3a) O(4b) O(4a) -179(1) 0_555 74_555 5_555 55_5 yes
O(2b) S(3b) S(3a) O(3a) 176(4) 0_555 74_555 5_555 55_5 yes
O(2b) S(3b) S(3a) O(3b) 166(3) 0_555 74_555 5_555 55_5 yes
O(2b) S(3b) S(3a) O(4a) 174(4) 0_555 74_555 5_555 55_5 yes
O(2b) S(3b) S(3a) O(4b) 46(3) 0_555 74_555 5_555 55_5 yes
O(2b) S(3b) S(3a) C(47) -75(3) 0_555 74_555 5_555 55_5 yes
O(2b) S(3b) O(2a) O(4b) 163(1) 0_555 74_555 5_555 55_5 yes
O(2b) S(3b) O(3a) O(3b) -164(1) 0_555 74_555 5_555 55_5 yes
O(2b) S(3b) O(3b) O(3a) 14(1) 0_555 74_555 5_555 55_5 yes
O(2b) S(3b) O(4a) O(4b) 38(6) 0_555 74_555 5_555 55_5 yes
O(2b) S(3b) O(4b) O(4a) -173(1) 0_555 74_555 5_555 55_5 yes
O(2b) O(3a) S(3a) O(3b) 163(1) 0_555 74_555 5_555 55_5 yes
O(2b) O(3a) S(3a) O(4a) 178(1) 0_555 74_555 5_555 55_5 yes
O(2b) O(3a) S(3a) O(4b) 58(1) 0_555 74_555 5_555 55_5 yes
O(2b) O(3a) S(3a) C(47) -72(1) 0_555 74_555 5_555 55_5 yes
O(2b) O(3a) S(3b) O(3b) 164(1) 0_555 74_555 5_555 55_5 yes
O(2b) O(3a) S(3b) O(4a) 178(1) 0_555 74_555 5_555 55_5 yes
O(2b) O(3a) S(3b) O(4b) 83(1) 0_555 74_555 5_555 55_5 yes
O(2b) O(3a) S(3b) C(47) -84(1) 0_555 74_555 5_555 55_5 yes
O(3a) S(3a) S(3b) O(3b) 9(1) 0_555 74_555 5_555 55_5 yes
O(3a) S(3a) S(3b) O(4a) 1(5) 0_555 74_555 5_555 55_5 yes
O(3a) S(3a) S(3b) O(4b) 130(1) 0_555 74_555 5_555 55_5 yes
O(3a) S(3a) S(3b) C(47) -107(1) 0_555 74_555 5_555 55_5 yes
O(3a) S(3a) F(2b) C(47) 49(1) 0_555 74_555 5_555 55_5 yes
O(3a) S(3a) O(2a) O(4b) 130(1) 0_555 74_555 5_555 55_5 yes
O(3a) S(3a) O(4a) O(4b) -130(1) 0_555 74_555 5_555 55_5 yes
O(3a) S(3a) O(4b) O(4a) 141(1) 0_555 74_555 5_555 55_5 yes
O(3a) S(3b) S(3a) O(3b) -9(1) 0_555 74_555 5_555 55_5 yes
O(3a) S(3b) S(3a) O(4a) -1(5) 0_555 74_555 5_555 55_5 yes
O(3a) S(3b) S(3a) O(4b) -130(1) 0_555 74_555 5_555 55_5 yes
O(3a) S(3b) S(3a) C(47) 107(1) 0_555 74_555 5_555 55_5 yes
O(3a) S(3b) O(2a) O(4b) 123(1) 0_555 74_555 5_555 55_5 yes
O(3a) S(3b) O(4a) O(4b) -133(1) 0_555 74_555 5_555 55_5 yes
O(3a) S(3b) O(4b) O(4a) 118(1) 0_555 74_555 5_555 55_5 yes
O(3a) O(2b) S(3a) O(3b) -10(1) 0_555 74_555 5_555 55_5 yes
O(3a) O(2b) S(3a) O(4a) -153(22) 0_555 74_555 5_555 55_5 yes
O(3a) O(2b) S(3a) O(4b) -132(1) 0_555 74_555 5_555 55_5 yes
O(3a) O(2b) S(3a) C(47) 104(1) 0_555 74_555 5_555 55_5 yes
O(3a) O(2b) S(3b) O(3b) -11(1) 0_555 74_555 5_555 55_5 yes
O(3a) O(2b) S(3b) O(4a) -173(5) 0_555 74_555 5_555 55_5 yes
O(3a) O(2b) S(3b) O(4b) -136(1) 0_555 74_555 5_555 55_5 yes
O(3a) O(2b) S(3b) C(47) 108.2(10) 0_555 74_555 5_555 55_5 yes
O(3a) O(3b) S(3a) O(4a) -169(1) 0_555 74_555 5_555 55_5 yes
O(3a) O(3b) S(3a) O(4b) 98(1) 0_555 74_555 5_555 55_5 yes
O(3a) O(3b) S(3a) C(47) -64(1) 0_555 74_555 5_555 55_5 yes
O(3a) O(3b) S(3b) O(4a) -168(1) 0_555 74_555 5_555 55_5 yes
O(3a) O(3b) S(3b) O(4b) 132(1) 0_555 74_555 5_555 55_5 yes
O(3a) O(3b) S(3b) C(47) -88(1) 0_555 74_555 5_555 55_5 yes
O(3b) S(3a) S(3b) O(4a) -7(4) 0_555 74_555 5_555 55_5 yes
O(3b) S(3a) S(3b) O(4b) 120.6(8) 0_555 74_555 5_555 55_5 yes
O(3b) S(3a) S(3b) C(47) -117.3(5) 0_555 74_555 5_555 55_5 yes
O(3b) S(3a) F(2b) C(47) 95(1) 0_555 74_555 5_555 55_5 yes
O(3b) S(3a) O(2a) O(4b) 95(1) 0_555 74_555 5_555 55_5 yes
O(3b) S(3a) O(4a) O(4b) -121.8(8) 0_555 74_555 5_555 55_5 yes
O(3b) S(3a) O(4b) O(4a) 95.9(10) 0_555 74_555 5_555 55_5 yes
O(3b) S(3b) S(3a) O(4a) 7(4) 0_555 74_555 5_555 55_5 yes
O(3b) S(3b) S(3a) O(4b) -120.6(8) 0_555 74_555 5_555 55_5 yes
O(3b) S(3b) S(3a) C(47) 117.3(5) 0_555 74_555 5_555 55_5 yes
O(3b) S(3b) O(2a) O(4b) 62(1) 0_555 74_555 5_555 55_5 yes
O(3b) S(3b) O(4a) O(4b) -123.7(8) 0_555 74_555 5_555 55_5 yes
O(3b) S(3b) O(4b) O(4a) 66.0(8) 0_555 74_555 5_555 55_5 yes
O(3b) O(3a) S(3a) O(4a) 14(1) 0_555 74_555 5_555 55_5 yes
O(3b) O(3a) S(3a) O(4b) -105(1) 0_555 74_555 5_555 55_5 yes
O(3b) O(3a) S(3a) C(47) 124.0(10) 0_555 74_555 5_555 55_5 yes
O(3b) O(3a) S(3b) O(4a) 13(1) 0_555 74_555 5_555 55_5 yes
O(3b) O(3a) S(3b) O(4b) -81(1) 0_555 74_555 5_555 55_5 yes
O(3b) O(3a) S(3b) C(47) 111.1(9) 0_555 74_555 5_555 55_5 yes
O(4a) S(3a) S(3b) O(4b) 128(5) 0_555 74_555 5_555 55_5 yes
O(4a) S(3a) S(3b) C(47) -109(4) 0_555 74_555 5_555 55_5 yes
O(4a) S(3a) F(2b) C(47) 173(1) 0_555 74_555 5_555 55_5 yes
O(4a) S(3a) O(2a) O(4b) -23(1) 0_555 74_555 5_555 55_5 yes
O(4a) S(3b) S(3a) O(4b) -128(5) 0_555 74_555 5_555 55_5 yes
O(4a) S(3b) S(3a) C(47) 109(4) 0_555 74_555 5_555 55_5 yes
O(4a) S(3b) O(2a) O(4b) -21(1) 0_555 74_555 5_555 55_5 yes
O(4a) O(4b) S(3a) C(47) -103.5(9) 0_555 74_555 5_555 55_5 yes
O(4a) O(4b) S(3b) C(47) -74.7(8) 0_555 74_555 5_555 55_5 yes
O(4b) S(3a) S(3b) C(47) 122.0(8) 0_555 74_555 5_555 55_5 yes
O(4b) S(3a) F(2b) C(47) -112(1) 0_555 74_555 5_555 55_5 yes
O(4b) S(3b) S(3a) C(47) -122.0(8) 0_555 74_555 5_555 55_5 yes
O(4b) O(2a) S(3a) C(47) -134(1) 0_555 74_555 5_555 55_5 yes
O(4b) O(2a) S(3b) C(47) -109(1) 0_555 74_555 5_555 55_5 yes
O(4b) O(4a) S(3a) C(47) 123.3(8) 0_555 74_555 5_555 55_5 yes
O(4b) O(4a) S(3b) C(47) 118.0(8) 0_555 74_555 5_555 55_5 yes
C(1) W(1) C(2) C(3) -115.6(5) 0_555 74_555 5_555 55_5 yes
C(1) W(1) C(2) C(7) 124.5(7) 0_555 74_555 5_555 55_5 yes
C(1) W(1) C(3) C(2) 37.2(3) 0_555 74_555 5_555 55_5 yes
C(1) W(1) C(3) C(4) -78.1(3) 0_555 74_555 5_555 55_5 yes
C(1) W(1) C(3) C(8) 158.3(9) 0_555 74_555 5_555 55_5 yes
C(1) W(1) C(4) C(3) 78.4(4) 0_555 74_555 5_555 55_5 yes
C(1) W(1) C(4) C(5) -37.0(3) 0_555 74_555 5_555 55_5 yes
C(1) W(1) C(4) C(9) -158.5(8) 0_555 74_555 5_555 55_5 yes
C(1) W(1) C(5) C(4) 115.7(5) 0_555 74_555 5_555 55_5 yes
C(1) W(1) C(5) C(10) -122.6(7) 0_555 74_555 5_555 55_5 yes
C(1) C(2) W(1) C(3) 115.6(5) 0_555 74_555 5_555 55_5 yes
C(1) C(2) W(1) C(4) 77.7(4) 0_555 74_555 5_555 55_5 yes
C(1) C(2) W(1) C(5) 36.3(3) 0_555 74_555 5_555 55_5 yes
C(1) C(2) C(3) C(4) 0.0(6) 0_555 74_555 5_555 55_5 yes
C(1) C(2) C(3) C(8) 172.1(5) 0_555 74_555 5_555 55_5 yes
C(1) C(5) W(1) C(2) -36.6(3) 0_555 74_555 5_555 55_5 yes
C(1) C(5) W(1) C(3) -77.8(4) 0_555 74_555 5_555 55_5 yes
C(1) C(5) W(1) C(4) -115.7(5) 0_555 74_555 5_555 55_5 yes
C(1) C(5) C(4) C(3) 1.7(5) 0_555 74_555 5_555 55_5 yes
C(1) C(5) C(4) C(9) -172.5(5) 0_555 74_555 5_555 55_5 yes
C(2) W(1) C(1) C(5) 117.2(5) 0_555 74_555 5_555 55_5 yes
C(2) W(1) C(1) C(6) -122.3(6) 0_555 74_555 5_555 55_5 yes
C(2) W(1) C(3) C(4) -115.4(5) 0_555 74_555 5_555 55_5 yes
C(2) W(1) C(3) C(8) 121.0(9) 0_555 74_555 5_555 55_5 yes
C(2) W(1) C(4) C(3) 37.4(3) 0_555 74_555 5_555 55_5 yes
C(2) W(1) C(4) C(5) -78.0(4) 0_555 74_555 5_555 55_5 yes
C(2) W(1) C(4) C(9) 160.5(8) 0_555 74_555 5_555 55_5 yes
C(2) W(1) C(5) C(4) 79.1(4) 0_555 74_555 5_555 55_5 yes
C(2) W(1) C(5) C(10) -159.1(7) 0_555 74_555 5_555 55_5 yes
C(2) C(1) W(1) C(3) -37.5(3) 0_555 74_555 5_555 55_5 yes
C(2) C(1) W(1) C(4) -79.5(4) 0_555 74_555 5_555 55_5 yes
C(2) C(1) W(1) C(5) -117.2(5) 0_555 74_555 5_555 55_5 yes
C(2) C(1) C(5) C(4) -1.8(5) 0_555 74_555 5_555 55_5 yes
C(2) C(1) C(5) C(10) -175.4(5) 0_555 74_555 5_555 55_5 yes
C(2) C(3) W(1) C(4) 115.4(5) 0_555 74_555 5_555 55_5 yes
C(2) C(3) W(1) C(5) 77.9(3) 0_555 74_555 5_555 55_5 yes
C(2) C(3) C(4) C(5) -1.0(6) 0_555 74_555 5_555 55_5 yes
C(2) C(3) C(4) C(9) 173.1(5) 0_555 74_555 5_555 55_5 yes
C(3) W(1) C(1) C(5) 79.7(4) 0_555 74_555 5_555 55_5 yes
C(3) W(1) C(1) C(6) -159.8(6) 0_555 74_555 5_555 55_5 yes
C(3) W(1) C(2) C(7) -119.9(7) 0_555 74_555 5_555 55_5 yes
C(3) W(1) C(4) C(5) -115.4(5) 0_555 74_555 5_555 55_5 yes
C(3) W(1) C(4) C(9) 123.1(9) 0_555 74_555 5_555 55_5 yes
C(3) W(1) C(5) C(4) 37.8(4) 0_555 74_555 5_555 55_5 yes
C(3) W(1) C(5) C(10) 159.6(7) 0_555 74_555 5_555 55_5 yes
C(3) C(2) W(1) C(4) -37.9(3) 0_555 74_555 5_555 55_5 yes
C(3) C(2) W(1) C(5) -79.3(4) 0_555 74_555 5_555 55_5 yes
C(3) C(2) C(1) C(5) 1.1(5) 0_555 74_555 5_555 55_5 yes
C(3) C(2) C(1) C(6) -174.4(5) 0_555 74_555 5_555 55_5 yes
C(3) C(4) W(1) C(5) 115.4(5) 0_555 74_555 5_555 55_5 yes
C(3) C(4) C(5) C(10) 175.4(5) 0_555 74_555 5_555 55_5 yes
C(4) W(1) C(1) C(5) 37.7(4) 0_555 74_555 5_555 55_5 yes
C(4) W(1) C(1) C(6) 158.2(6) 0_555 74_555 5_555 55_5 yes
C(4) W(1) C(2) C(7) -157.7(7) 0_555 74_555 5_555 55_5 yes
C(4) W(1) C(3) C(8) -123.6(9) 0_555 74_555 5_555 55_5 yes
C(4) W(1) C(5) C(10) 121.8(7) 0_555 74_555 5_555 55_5 yes
C(4) C(3) W(1) C(5) -37.4(3) 0_555 74_555 5_555 55_5 yes
C(4) C(3) C(2) C(7) -174.4(5) 0_555 74_555 5_555 55_5 yes
C(4) C(5) C(1) C(6) 173.8(5) 0_555 74_555 5_555 55_5 yes
C(5) W(1) C(1) C(6) 120.5(6) 0_555 74_555 5_555 55_5 yes
C(5) W(1) C(2) C(7) 160.9(7) 0_555 74_555 5_555 55_5 yes
C(5) W(1) C(3) C(8) -161.1(9) 0_555 74_555 5_555 55_5 yes
C(5) W(1) C(4) C(9) -121.5(9) 0_555 74_555 5_555 55_5 yes
C(5) C(1) C(2) C(7) 175.3(5) 0_555 74_555 5_555 55_5 yes
C(5) C(4) C(3) C(8) -173.0(5) 0_555 74_555 5_555 55_5 yes
C(6) C(1) C(2) C(7) -0.3(8) 0_555 74_555 5_555 55_5 yes
C(6) C(1) C(5) C(10) 0.2(8) 0_555 74_555 5_555 55_5 yes
C(7) C(2) C(3) C(8) -2.2(8) 0_555 74_555 5_555 55_5 yes
C(8) C(3) C(4) C(9) 1.2(9) 0_555 74_555 5_555 55_5 yes
C(9) C(4) C(5) C(10) 1.1(9) 0_555 74_555 5_555 55_5 yes
C(11) P(1) C(17) C(18) 11.2(5) 0_555 74_555 5_555 55_5 yes
C(11) P(1) C(17) C(22) -174.9(3) 0_555 74_555 5_555 55_5 yes
C(11) P(1) C(23) C(24) 95.2(5) 0_555 74_555 5_555 55_5 yes
C(11) P(1) C(23) C(28) -80.1(4) 0_555 74_555 5_555 55_5 yes
C(11) C(12) C(13) C(14) -0.7(9) 0_555 74_555 5_555 55_5 yes
C(11) C(16) C(15) C(14) -2.6(9) 0_555 74_555 5_555 55_5 yes
C(12) C(11) P(1) C(17) -138.0(4) 0_555 74_555 5_555 55_5 yes
C(12) C(11) P(1) C(23) -34.3(4) 0_555 74_555 5_555 55_5 yes
C(12) C(11) C(16) C(15) 2.4(7) 0_555 74_555 5_555 55_5 yes
C(12) C(13) C(14) C(15) 0.5(9) 0_555 74_555 5_555 55_5 yes
C(13) C(12) C(11) C(16) -0.8(7) 0_555 74_555 5_555 55_5 yes
C(13) C(14) C(15) C(16) 1.1(9) 0_555 74_555 5_555 55_5 yes
C(16) C(11) P(1) C(17) 50.6(4) 0_555 74_555 5_555 55_5 yes
C(16) C(11) P(1) C(23) 154.4(4) 0_555 74_555 5_555 55_5 yes
C(17) P(1) C(23) C(24) -156.2(5) 0_555 74_555 5_555 55_5 yes
C(17) P(1) C(23) C(28) 28.5(4) 0_555 74_555 5_555 55_5 yes
C(17) C(18) C(19) C(20) -1.5(8) 0_555 74_555 5_555 55_5 yes
C(17) C(22) C(21) C(20) 0.4(8) 0_555 74_555 5_555 55_5 yes
C(18) C(17) P(1) C(23) -93.9(4) 0_555 74_555 5_555 55_5 yes
C(18) C(17) C(22) C(21) -3.2(7) 0_555 74_555 5_555 55_5 yes
C(18) C(19) C(20) C(21) -1.4(9) 0_555 74_555 5_555 55_5 yes
C(19) C(18) C(17) C(22) 3.8(7) 0_555 74_555 5_555 55_5 yes
C(19) C(20) C(21) C(22) 2.0(9) 0_555 74_555 5_555 55_5 yes
C(22) C(17) P(1) C(23) 79.9(4) 0_555 74_555 5_555 55_5 yes
C(23) C(24) C(25) C(26) -2(1) 0_555 74_555 5_555 55_5 yes
C(23) C(28) C(27) C(26) -0.9(9) 0_555 74_555 5_555 55_5 yes
C(24) C(23) C(28) C(27) 0.9(8) 0_555 74_555 5_555 55_5 yes
C(24) C(25) C(26) C(27) 2(1) 0_555 74_555 5_555 55_5 yes
C(25) C(24) C(23) C(28) 0.6(9) 0_555 74_555 5_555 55_5 yes
C(25) C(26) C(27) C(28) -0.8(9) 0_555 74_555 5_555 55_5 yes
C(29) P(2) C(35) C(36) -1.1(5) 0_555 74_555 5_555 55_5 yes
C(29) P(2) C(35) C(40) 178.0(4) 0_555 74_555 5_555 55_5 yes
C(29) P(2) C(41) C(42) 146.2(4) 0_555 74_555 5_555 55_5 yes
C(29) P(2) C(41) C(46) -38.1(4) 0_555 74_555 5_555 55_5 yes
C(29) C(30) C(31) C(32) 0.2(8) 0_555 74_555 5_555 55_5 yes
C(29) C(34) C(33) C(32) -1.6(7) 0_555 74_555 5_555 55_5 yes
C(30) C(29) P(2) C(35) 68.2(4) 0_555 74_555 5_555 55_5 yes
C(30) C(29) P(2) C(41) -37.9(4) 0_555 74_555 5_555 55_5 yes
C(30) C(29) C(34) C(33) 0.4(7) 0_555 74_555 5_555 55_5 yes
C(30) C(31) C(32) C(33) -1.4(8) 0_555 74_555 5_555 55_5 yes
C(31) C(30) C(29) C(34) 0.3(7) 0_555 74_555 5_555 55_5 yes
C(31) C(32) C(33) C(34) 2.0(8) 0_555 74_555 5_555 55_5 yes
C(34) C(29) P(2) C(35) -109.2(4) 0_555 74_555 5_555 55_5 yes
C(34) C(29) P(2) C(41) 144.7(4) 0_555 74_555 5_555 55_5 yes
C(35) P(2) C(41) C(42) 40.2(5) 0_555 74_555 5_555 55_5 yes
C(35) P(2) C(41) C(46) -144.0(4) 0_555 74_555 5_555 55_5 yes
C(35) C(36) C(37) C(38) 1.2(9) 0_555 74_555 5_555 55_5 yes
C(35) C(40) C(39) C(38) 1.1(8) 0_555 74_555 5_555 55_5 yes
C(36) C(35) P(2) C(41) 104.6(4) 0_555 74_555 5_555 55_5 yes
C(36) C(35) C(40) C(39) -1.3(7) 0_555 74_555 5_555 55_5 yes
C(36) C(37) C(38) C(39) -1.4(9) 0_555 74_555 5_555 55_5 yes
C(37) C(36) C(35) C(40) 0.2(7) 0_555 74_555 5_555 55_5 yes
C(37) C(38) C(39) C(40) 0.3(8) 0_555 74_555 5_555 55_5 yes
C(40) C(35) P(2) C(41) -76.3(4) 0_555 74_555 5_555 55_5 yes
C(41) C(42) C(43) C(44) 0.2(9) 0_555 74_555 5_555 55_5 yes
C(41) C(46) C(45) C(44) 0.3(8) 0_555 74_555 5_555 55_5 yes
C(42) C(41) C(46) C(45) 0.0(7) 0_555 74_555 5_555 55_5 yes
C(42) C(43) C(44) C(45) 0.1(9) 0_555 74_555 5_555 55_5 yes
C(43) C(42) C(41) C(46) -0.3(8) 0_555 74_555 5_555 55_5 yes
C(43) C(44) C(45) C(46) -0.4(9) 0_555 74_555 5_555 55_5 yes
C(43) C(44) C(45) C(46) -0.4(9) 0_555 74_555 5_555 55_5 yes
